data_4025494
loop_
_publ_author_name
'Minoru Ozeki'
'Shunsuke Ochi'
'Noboru Hayama'
'Shinzo Hosoi'
'Tetsuya Kajimoto'
'Manabu Node'

_publ_section_title
;
 One-Pot Construction of Multiple Contiguous Chiral Centers Using Michael
 Addition of Chiral Amine
;
_journal_name_full 'Journal of Organic Chemistry'
_journal_page_first 4201
_journal_page_last 4211
_journal_paper_doi 10.1021/jo1004586
_journal_volume 75
_journal_year 2010
_chemical_absolute_configuration 'CHOOSE rm ad rmad syn or unk'
_chemical_formula_moiety 'C40 H63 N O8 '
_chemical_formula_sum 'C40 H63 N O8'
_chemical_formula_weight 685.94
_space_group_IT_number 19
_symmetry_cell_setting orthorhombic
_symmetry_Int_Tables_number 19
_symmetry_space_group_name_Hall 'P 2ac 2ab'
_symmetry_space_group_name_H-M 'P 21 21 21'
_cell_angle_alpha 90.0000
_cell_angle_beta 90.0000
_cell_angle_gamma 90.0000
_cell_formula_units_Z 4
_cell_length_a 9.6799(2)
_cell_length_b 18.7383(3)
_cell_length_c 22.5187(4)
_cell_measurement_reflns_used 28644
_cell_measurement_temperature 296.1
_cell_measurement_theta_max 68.1
_cell_measurement_theta_min 3.1
_cell_volume 4084.55(13)
_computing_cell_refinement PROCESS-AUTO
_computing_data_collection PROCESS-AUTO
_computing_data_reduction CrystalStructure
_computing_publication_material 'CrystalStructure 3.8'
_computing_structure_refinement CRYSTALS
_computing_structure_solution SHELXS97
_diffrn_detector_area_resol_mean 10.00
_diffrn_measured_fraction_theta_full 1.000
_diffrn_measured_fraction_theta_max 1.000
_diffrn_measurement_device_type 'Rigaku RAXIS-RAPID'
_diffrn_measurement_method \w
_diffrn_radiation_type 'Cu K\a'
_diffrn_radiation_wavelength 1.54187
_diffrn_reflns_av_R_equivalents 0.047
_diffrn_reflns_limit_h_max 11
_diffrn_reflns_limit_h_min -11
_diffrn_reflns_limit_k_max 22
_diffrn_reflns_limit_k_min -22
_diffrn_reflns_limit_l_max 27
_diffrn_reflns_limit_l_min -27
_diffrn_reflns_number 45427
_diffrn_reflns_theta_full 68.18
_diffrn_reflns_theta_max 68.18
_exptl_absorpt_coefficient_mu 0.613
_exptl_absorpt_correction_T_max 0.858
_exptl_absorpt_correction_T_min 0.743
_exptl_absorpt_correction_type multi-scan
_exptl_absorpt_process_details
;
    Higashi, T. (1995). Program for Absorption Correction.
    Rigaku Corporation, Tokyo, Japan.
;
_exptl_crystal_colour colorless
_exptl_crystal_density_diffrn 1.115
_exptl_crystal_density_method 'not measured'
_exptl_crystal_description platelet
_exptl_crystal_F_000 1496.00
_exptl_crystal_size_max 0.30
_exptl_crystal_size_mid 0.30
_exptl_crystal_size_min 0.25
_refine_diff_density_max 0.42
_refine_diff_density_min -0.40
_refine_ls_abs_structure_details 'Flack, H. D. (1983), Acta Cryst. A39, 876-881.  3291 Friedel Pairs'
_refine_ls_abs_structure_Flack 0.1(2)
_refine_ls_extinction_coef 40(20)
_refine_ls_extinction_method 'Larson (1970) Crystallographic Computing eq. 22'
_refine_ls_goodness_of_fit_ref 1.005
_refine_ls_hydrogen_treatment mixed
_refine_ls_number_parameters 513
_refine_ls_number_reflns 7492
_refine_ls_R_factor_gt 0.0511
_refine_ls_shift/su_max 0.0000
_refine_ls_structure_factor_coef Fsqd
_refine_ls_weighting_details 'w = 1/[0.0001Fo^2^ + 2.0000\s(Fo^2^) + 0.5000]/(4Fo^2^)'
_refine_ls_weighting_scheme calc
_refine_ls_wR_factor_ref 0.1507
_reflns_number_gt 5026
_reflns_number_total 7492
_reflns_threshold_expression F^2^>2.0\s(F^2^)
_cod_data_source_file jo1004586_si_005.cif
_cod_data_source_block '_r-og-191'
_cod_original_formula_sum 'C40 H63 N O8 '
_cod_database_code 4025494

loop_
_symmetry_equiv_pos_site_id
_symmetry_equiv_pos_as_xyz
1 +X,+Y,+Z
2 1/2+X,1/2-Y,-Z
3 -X,1/2+Y,1/2-Z
4 1/2-X,-Y,1/2+Z

loop_
_atom_site_label
_atom_site_type_symbol
_atom_site_fract_x
_atom_site_fract_y
_atom_site_fract_z
_atom_site_U_iso_or_equiv
_atom_site_adp_type
_atom_site_occupancy
_atom_site_symmetry_multiplicity
_atom_site_calc_flag
_atom_site_refinement_flags
_atom_site_disorder_assembly
_atom_site_disorder_group
O(1) O 1.1417(2) 0.19197(14) 0.26672(12) 0.0805(8) Uani 1.00 1 d . . .
O(2) O 0.6138(2) 0.10483(12) 0.14749(11) 0.0737(8) Uani 1.00 1 d . . .
O(3) O 0.6837(2) -0.00212(11) 0.18227(9) 0.0594(6) Uani 1.00 1 d . . .
O(4) O 0.7288(2) 0.08592(10) -0.01471(9) 0.0565(6) Uani 1.00 1 d . . .
O(5) O 0.8542(3) 0.09367(14) -0.09856(11) 0.1052(11) Uani 1.00 1 d . . .
O(6) O 0.8377(2) 0.18311(11) -0.03146(10) 0.0705(7) Uani 1.00 1 d . . .
O(7) O 0.7438(2) -0.14422(12) 0.00216(14) 0.0836(9) Uani 1.00 1 d . . .
O(8) O 0.5381(2) -0.11863(11) 0.04330(10) 0.0633(6) Uani 1.00 1 d . . .
N(1) N 0.9407(3) 0.11959(14) 0.19222(13) 0.0589(8) Uani 1.00 1 d . . .
C(1) C 0.9537(3) 0.25129(17) 0.21177(14) 0.0622(10) Uani 1.00 1 d . . .
C(2) C 1.0896(4) 0.2592(2) 0.24654(17) 0.0683(12) Uani 1.00 1 d . . .
C(3) C 1.0481(4) 0.3090(2) 0.29853(17) 0.0882(14) Uani 1.00 1 d . . .
C(4) C 0.8985(4) 0.3278(2) 0.28475(18) 0.0824(14) Uani 1.00 1 d . . .
C(5) C 0.9009(5) 0.3778(2) 0.23039(19) 0.0993(16) Uani 1.00 1 d . . .
C(6) C 0.9401(5) 0.32476(18) 0.18027(17) 0.0825(13) Uani 1.00 1 d . . .
C(7) C 0.8404(4) 0.25791(19) 0.25992(16) 0.0670(11) Uani 1.00 1 d . . .
C(8) C 0.6952(4) 0.2629(2) 0.2360(2) 0.0961(16) Uani 1.00 1 d . . .
C(9) C 0.8385(4) 0.19855(19) 0.30766(16) 0.0764(12) Uani 1.00 1 d . . .
C(10) C 1.2775(4) 0.1930(2) 0.2882(2) 0.131(2) Uani 1.00 1 d . . .
C(11) C 0.9479(3) 0.19101(16) 0.16608(14) 0.0622(10) Uani 1.00 1 d . . .
C(12) C 0.9539(3) 0.05843(17) 0.15158(14) 0.0547(9) Uani 1.00 1 d . . .
C(13) C 0.8255(3) 0.05318(15) 0.11168(13) 0.0475(8) Uani 1.00 1 d . . .
C(14) C 0.8304(3) -0.01522(15) 0.07295(13) 0.0514(8) Uani 1.00 1 d . . .
C(15) C 0.9654(3) -0.01891(18) 0.03787(15) 0.0636(10) Uani 1.00 1 d . . .
C(16) C 1.0911(3) -0.01256(19) 0.07836(16) 0.0694(11) Uani 1.00 1 d . . .
C(17) C 1.0843(3) 0.05604(18) 0.11419(16) 0.0657(11) Uani 1.00 1 d . . .
C(18) C 0.6961(3) 0.05670(17) 0.14825(13) 0.0516(9) Uani 1.00 1 d . . .
C(19) C 0.5650(3) -0.0136(2) 0.22182(16) 0.0676(11) Uani 1.00 1 d . . .
C(20) C 0.5663(5) 0.0412(2) 0.27070(18) 0.1113(17) Uani 1.00 1 d . . .
C(21) C 0.5955(5) -0.0869(2) 0.2474(2) 0.1079(17) Uani 1.00 1 d . . .
C(22) C 0.4339(4) -0.0148(2) 0.1873(2) 0.1180(18) Uani 1.00 1 d . . .
C(23) C 0.6980(3) -0.02482(15) 0.03504(13) 0.0504(8) Uani 1.00 1 d . . .
C(24) C 0.6663(3) -0.10307(16) 0.02515(15) 0.0565(9) Uani 1.00 1 d . . .
C(25) C 0.4738(3) -0.18930(17) 0.03302(15) 0.0604(10) Uani 1.00 1 d . . .
C(26) C 0.5493(5) -0.24508(19) 0.06795(19) 0.0963(15) Uani 1.00 1 d . . .
C(27) C 0.4685(4) -0.2060(2) -0.03238(16) 0.0821(13) Uani 1.00 1 d . . .
C(28) C 0.3298(4) -0.1774(2) 0.0567(2) 0.1020(16) Uani 1.00 1 d . . .
C(29) C 0.7001(3) 0.01120(15) -0.02596(13) 0.0546(9) Uani 1.00 1 d . . .
C(30) C 0.5653(3) 0.00349(16) -0.05982(14) 0.0573(9) Uani 1.00 1 d . . .
C(31) C 0.4423(4) 0.0287(2) -0.03680(17) 0.0748(12) Uani 1.00 1 d . . .
C(32) C 0.3192(4) 0.0206(2) -0.0670(2) 0.0941(16) Uani 1.00 1 d . . .
C(33) C 0.3189(6) -0.0129(2) -0.1208(2) 0.1045(19) Uani 1.00 1 d . . .
C(34) C 0.4365(6) -0.0389(2) -0.1437(2) 0.1046(18) Uani 1.00 1 d . . .
C(35) C 0.5625(4) -0.0304(2) -0.11351(15) 0.0769(12) Uani 1.00 1 d . . .
C(36) C 0.8116(3) 0.11929(18) -0.05366(16) 0.0627(10) Uani 1.00 1 d . . .
C(37) C 0.9345(4) 0.23158(19) -0.06145(17) 0.0699(12) Uani 1.00 1 d . . .
C(38) C 0.8797(5) 0.2530(2) -0.1218(2) 0.1139(19) Uani 1.00 1 d . . .
C(39) C 0.9410(5) 0.2937(2) -0.0196(2) 0.142(2) Uani 1.00 1 d . . .
C(40) C 1.0738(4) 0.1967(2) -0.0659(2) 0.1174(19) Uani 1.00 1 d . . .
H(1) H 1.164(3) 0.2856(18) 0.2220(15) 0.084(11) Uiso 1.00 1 c . . .
H(2) H 1.0557 0.2844 0.3353 0.106 Uiso 1.00 1 c R . .
H(3) H 1.1042 0.3506 0.2995 0.106 Uiso 1.00 1 c R . .
H(4) H 0.8485 0.3463 0.3176 0.099 Uiso 1.00 1 c R . .
H(5) H 0.8124 0.3980 0.2233 0.119 Uiso 1.00 1 c R . .
H(6) H 0.9673 0.4148 0.2342 0.119 Uiso 1.00 1 c R . .
H(7) H 0.8705 0.3226 0.1506 0.099 Uiso 1.00 1 c R . .
H(8) H 1.0255 0.3379 0.1626 0.099 Uiso 1.00 1 c R . .
H(9) H 0.6321 0.2423 0.2633 0.116 Uiso 1.00 1 c R . .
H(10) H 0.6906 0.2381 0.1993 0.116 Uiso 1.00 1 c R . .
H(11) H 0.6720 0.3116 0.2299 0.116 Uiso 1.00 1 c R . .
H(12) H 0.8044 0.2170 0.3441 0.092 Uiso 1.00 1 c R . .
H(13) H 0.9300 0.1814 0.3132 0.092 Uiso 1.00 1 c R . .
H(14) H 0.7810 0.1606 0.2947 0.092 Uiso 1.00 1 c R . .
H(15) H 1.2908 0.1588 0.3187 0.157 Uiso 1.00 1 c R . .
H(16) H 1.2952 0.2395 0.3034 0.157 Uiso 1.00 1 c R . .
H(17) H 1.3391 0.1834 0.2563 0.157 Uiso 1.00 1 c R . .
H(18) H 0.8665 0.1968 0.1430 0.075 Uiso 1.00 1 c R . .
H(19) H 1.0266 0.1942 0.1410 0.075 Uiso 1.00 1 c R . .
H(20) H 1.013(3) 0.1176(18) 0.2139(16) 0.079(12) Uiso 1.00 1 c . . .
H(21) H 0.9549 0.0163 0.1751 0.065 Uiso 1.00 1 c R . .
H(22) H 0.8265 0.0932 0.0858 0.057 Uiso 1.00 1 c R . .
H(23) H 0.8329 -0.0540 0.1001 0.062 Uiso 1.00 1 c R . .
H(24) H 0.9693 -0.0626 0.0166 0.076 Uiso 1.00 1 c R . .
H(25) H 0.9677 0.0199 0.0107 0.076 Uiso 1.00 1 c R . .
H(26) H 1.0894 -0.0514 0.1055 0.083 Uiso 1.00 1 c R . .
H(27) H 1.1739 -0.0143 0.0557 0.083 Uiso 1.00 1 c R . .
H(28) H 1.1635 0.0604 0.1389 0.079 Uiso 1.00 1 c R . .
H(29) H 1.0815 0.0949 0.0871 0.079 Uiso 1.00 1 c R . .
H(30) H 0.6177 0.0231 0.3034 0.134 Uiso 1.00 1 c R . .
H(31) H 0.4746 0.0515 0.2831 0.134 Uiso 1.00 1 c R . .
H(32) H 0.6087 0.0835 0.2564 0.134 Uiso 1.00 1 c R . .
H(33) H 0.6925 -0.0940 0.2493 0.130 Uiso 1.00 1 c R . .
H(34) H 0.5553 -0.1224 0.2228 0.130 Uiso 1.00 1 c R . .
H(35) H 0.5574 -0.0902 0.2862 0.130 Uiso 1.00 1 c R . .
H(36) H 0.4518 -0.0319 0.1484 0.142 Uiso 1.00 1 c R . .
H(37) H 0.3678 -0.0448 0.2060 0.142 Uiso 1.00 1 c R . .
H(38) H 0.3988 0.0325 0.1852 0.142 Uiso 1.00 1 c R . .
H(39) H 0.6236 -0.0046 0.0568 0.061 Uiso 1.00 1 c R . .
H(40) H 0.6223 -0.2638 0.0445 0.116 Uiso 1.00 1 c R . .
H(41) H 0.4877 -0.2825 0.0785 0.116 Uiso 1.00 1 c R . .
H(42) H 0.5862 -0.2242 0.1029 0.116 Uiso 1.00 1 c R . .
H(43) H 0.4742 -0.2561 -0.0384 0.099 Uiso 1.00 1 c R . .
H(44) H 0.3842 -0.1887 -0.0486 0.099 Uiso 1.00 1 c R . .
H(45) H 0.5440 -0.1833 -0.0516 0.099 Uiso 1.00 1 c R . .
H(46) H 0.2663 -0.2064 0.0355 0.122 Uiso 1.00 1 c R . .
H(47) H 0.3055 -0.1286 0.0518 0.123 Uiso 1.00 1 c R . .
H(48) H 0.3269 -0.1893 0.0977 0.123 Uiso 1.00 1 c R . .
H(49) H 0.7729 -0.0089 -0.0488 0.065 Uiso 1.00 1 c R . .
H(50) H 0.4431 0.0516 0.0008 0.090 Uiso 1.00 1 c R . .
H(51) H 0.2350 0.0382 -0.0510 0.113 Uiso 1.00 1 c R . .
H(52) H 0.2352 -0.0182 -0.1424 0.125 Uiso 1.00 1 c R . .
H(53) H 0.4355 -0.0635 -0.1806 0.126 Uiso 1.00 1 c R . .
H(54) H 0.6468 -0.0469 -0.1302 0.092 Uiso 1.00 1 c R . .
H(55) H 0.9111 0.2192 -0.1502 0.137 Uiso 1.00 1 c R . .
H(56) H 0.9107 0.2993 -0.1326 0.137 Uiso 1.00 1 c R . .
H(57) H 0.7816 0.2524 -0.1205 0.137 Uiso 1.00 1 c R . .
H(58) H 0.8717 0.3273 -0.0302 0.170 Uiso 1.00 1 c R . .
H(59) H 1.0292 0.3157 -0.0216 0.170 Uiso 1.00 1 c R . .
H(60) H 0.9249 0.2772 0.0197 0.170 Uiso 1.00 1 c R . .
H(61) H 1.1270 0.2080 -0.0317 0.141 Uiso 1.00 1 c R . .
H(62) H 1.0622 0.1464 -0.0684 0.141 Uiso 1.00 1 c R . .
H(63) H 1.1200 0.2134 -0.1004 0.141 Uiso 1.00 1 c R . .

loop_
_atom_site_aniso_label
_atom_site_aniso_U_11
_atom_site_aniso_U_22
_atom_site_aniso_U_33
_atom_site_aniso_U_12
_atom_site_aniso_U_13
_atom_site_aniso_U_23
O(1) 0.0696(17) 0.0824(18) 0.0896(17) -0.0058(13) -0.0169(14) -0.0028(15)
O(2) 0.0695(15) 0.0665(15) 0.0850(17) 0.0208(12) 0.0093(13) 0.0077(13)
O(3) 0.0600(13) 0.0581(13) 0.0602(13) -0.0022(10) 0.0141(11) 0.0080(10)
O(4) 0.0750(14) 0.0416(11) 0.0530(12) -0.0097(10) 0.0095(11) -0.0023(9)
O(5) 0.167(3) 0.0772(18) 0.0711(17) -0.0329(19) 0.0503(19) -0.0160(14)
O(6) 0.0828(16) 0.0507(12) 0.0781(15) -0.0221(12) 0.0190(14) -0.0101(11)
O(7) 0.0735(17) 0.0555(14) 0.122(2) 0.0018(12) 0.0218(16) -0.0190(14)
O(8) 0.0662(14) 0.0501(12) 0.0737(14) -0.0150(10) 0.0133(12) -0.0086(10)
N(1) 0.069(2) 0.0504(15) 0.0573(16) -0.0030(14) -0.0059(15) -0.0043(13)
C(1) 0.075(2) 0.0559(19) 0.056(2) -0.0062(18) 0.0004(18) -0.0022(16)
C(2) 0.071(2) 0.064(2) 0.070(2) -0.0147(19) -0.006(2) -0.0035(19)
C(3) 0.105(3) 0.085(2) 0.074(2) -0.020(2) 0.009(2) -0.016(2)
C(4) 0.106(3) 0.069(2) 0.072(2) -0.004(2) 0.019(2) -0.019(2)
C(5) 0.140(4) 0.062(2) 0.096(3) -0.000(2) 0.007(3) -0.005(2)
C(6) 0.110(3) 0.064(2) 0.074(2) 0.004(2) 0.006(2) 0.0003(19)
C(7) 0.071(2) 0.062(2) 0.068(2) 0.0003(18) 0.008(2) -0.0044(17)
C(8) 0.080(3) 0.093(3) 0.115(3) 0.016(2) 0.007(2) -0.007(2)
C(9) 0.081(2) 0.079(2) 0.070(2) -0.003(2) 0.017(2) -0.006(2)
C(10) 0.075(3) 0.157(4) 0.159(5) -0.017(3) -0.055(3) 0.020(4)
C(11) 0.071(2) 0.059(2) 0.0568(19) -0.0026(18) -0.0020(18) -0.0011(15)
C(12) 0.0560(18) 0.0527(18) 0.0556(18) 0.0043(15) -0.0029(16) -0.0006(14)
C(13) 0.0504(17) 0.0438(16) 0.0485(16) -0.0001(13) 0.0035(14) -0.0001(13)
C(14) 0.0547(17) 0.0458(17) 0.0536(17) 0.0069(14) 0.0025(16) -0.0005(14)
C(15) 0.0585(19) 0.063(2) 0.070(2) 0.0039(17) 0.0113(18) -0.0084(17)
C(16) 0.055(2) 0.074(2) 0.080(2) 0.0092(17) 0.0043(19) -0.004(2)
C(17) 0.0503(19) 0.072(2) 0.075(2) 0.0039(16) 0.0020(17) -0.0063(19)
C(18) 0.0546(19) 0.0503(18) 0.0499(17) 0.0017(15) 0.0032(15) -0.0049(14)
C(19) 0.053(2) 0.082(2) 0.067(2) -0.0077(17) 0.0175(18) -0.0019(19)
C(20) 0.119(3) 0.131(3) 0.084(2) -0.020(3) 0.047(2) -0.027(2)
C(21) 0.113(3) 0.093(3) 0.117(3) -0.019(2) 0.037(3) 0.039(2)
C(22) 0.064(2) 0.168(4) 0.122(3) -0.033(3) -0.005(2) 0.027(3)
C(23) 0.0604(18) 0.0401(15) 0.0509(16) -0.0025(13) 0.0055(15) -0.0061(13)
C(24) 0.0571(19) 0.0471(18) 0.065(2) -0.0057(15) 0.0095(17) -0.0041(15)
C(25) 0.067(2) 0.0454(17) 0.069(2) -0.0186(15) 0.0086(18) -0.0072(16)
C(26) 0.131(3) 0.062(2) 0.096(3) -0.020(2) -0.011(3) 0.015(2)
C(27) 0.095(3) 0.075(2) 0.077(2) -0.020(2) 0.001(2) -0.013(2)
C(28) 0.089(2) 0.091(3) 0.126(3) -0.028(2) 0.040(2) -0.028(2)
C(29) 0.069(2) 0.0392(16) 0.0552(18) -0.0033(14) 0.0003(16) -0.0059(13)
C(30) 0.071(2) 0.0445(17) 0.0565(19) -0.0076(16) -0.0063(17) -0.0005(14)
C(31) 0.076(2) 0.073(2) 0.075(2) 0.002(2) -0.012(2) -0.005(2)
C(32) 0.079(2) 0.084(3) 0.120(3) 0.005(2) -0.024(2) 0.006(2)
C(33) 0.108(4) 0.101(3) 0.104(3) -0.013(3) -0.042(3) 0.009(3)
C(34) 0.129(4) 0.108(3) 0.077(2) -0.007(3) -0.031(3) -0.019(2)
C(35) 0.097(3) 0.075(2) 0.059(2) 0.000(2) -0.010(2) -0.0157(19)
C(36) 0.077(2) 0.0502(19) 0.061(2) -0.0204(17) 0.0082(19) -0.0014(16)
C(37) 0.068(2) 0.058(2) 0.083(2) -0.0179(18) 0.014(2) 0.0026(18)
C(38) 0.117(4) 0.100(3) 0.125(3) -0.024(2) -0.011(3) 0.049(3)
C(39) 0.160(4) 0.092(3) 0.174(5) -0.070(3) 0.065(4) -0.059(3)
C(40) 0.065(2) 0.142(4) 0.145(4) -0.015(2) 0.005(2) 0.013(3)

loop_
_atom_type_symbol
_atom_type_description
_atom_type_scat_dispersion_real
_atom_type_scat_dispersion_imag
_atom_type_scat_source
C C 0.018 0.009
;
International Tables for Crystallography
(1992, Vol. C, Tables 4.2.6.8 and 6.1.1.4)
;
H H 0.000 0.000
;
International Tables for Crystallography
(1992, Vol. C, Table 6.1.1.4)
;
N N 0.031 0.018
;
International Tables for Crystallography
(1992, Vol. C, Tables 4.2.6.8 and 6.1.1.4)
;
O O 0.049 0.032
;
International Tables for Crystallography
(1992, Vol. C, Tables 4.2.6.8 and 6.1.1.4)
;

loop_
_geom_angle_atom_site_label_1
_geom_angle_atom_site_label_2
_geom_angle_atom_site_label_3
_geom_angle
_geom_angle_publ_flag
_geom_angle_site_symmetry_1
_geom_angle_site_symmetry_2
_geom_angle_site_symmetry_3
C(2) O(1) C(10) 115.3(3) yes . . .
C(18) O(3) C(19) 122.3(2) yes . . .
C(29) O(4) C(36) 116.7(2) yes . . .
C(36) O(6) C(37) 120.5(2) yes . . .
C(24) O(8) C(25) 122.5(2) yes . . .
C(11) N(1) C(12) 117.2(2) yes . . .
C(2) C(1) C(6) 102.7(2) yes . . .
C(2) C(1) C(7) 104.0(2) yes . . .
C(2) C(1) C(11) 116.4(3) yes . . .
C(6) C(1) C(7) 100.9(2) yes . . .
C(6) C(1) C(11) 110.1(2) yes . . .
C(7) C(1) C(11) 120.3(2) yes . . .
O(1) C(2) C(1) 112.3(2) yes . . .
O(1) C(2) C(3) 112.4(3) yes . . .
C(1) C(2) C(3) 102.8(3) yes . . .
C(2) C(3) C(4) 103.4(3) yes . . .
C(3) C(4) C(5) 106.8(3) yes . . .
C(3) C(4) C(7) 103.0(3) yes . . .
C(5) C(4) C(7) 103.6(3) yes . . .
C(4) C(5) C(6) 101.1(3) yes . . .
C(1) C(6) C(5) 104.8(2) yes . . .
C(1) C(7) C(4) 93.7(2) yes . . .
C(1) C(7) C(8) 114.5(3) yes . . .
C(1) C(7) C(9) 116.0(2) yes . . .
C(4) C(7) C(8) 114.8(3) yes . . .
C(4) C(7) C(9) 111.4(3) yes . . .
C(8) C(7) C(9) 106.4(3) yes . . .
N(1) C(11) C(1) 114.0(2) yes . . .
N(1) C(12) C(13) 110.1(2) yes . . .
N(1) C(12) C(17) 116.1(2) yes . . .
C(13) C(12) C(17) 110.3(2) yes . . .
C(12) C(13) C(14) 110.9(2) yes . . .
C(12) C(13) C(18) 110.6(2) yes . . .
C(14) C(13) C(18) 111.7(2) yes . . .
C(13) C(14) C(15) 110.7(2) yes . . .
C(13) C(14) C(23) 112.4(2) yes . . .
C(15) C(14) C(23) 114.6(2) yes . . .
C(14) C(15) C(16) 111.7(2) yes . . .
C(15) C(16) C(17) 110.4(2) yes . . .
C(12) C(17) C(16) 110.8(2) yes . . .
O(2) C(18) O(3) 124.2(2) yes . . .
O(2) C(18) C(13) 125.3(2) yes . . .
O(3) C(18) C(13) 110.5(2) yes . . .
O(3) C(19) C(20) 109.7(3) yes . . .
O(3) C(19) C(21) 102.2(2) yes . . .
O(3) C(19) C(22) 110.6(3) yes . . .
C(20) C(19) C(21) 109.7(3) yes . . .
C(20) C(19) C(22) 113.5(3) yes . . .
C(21) C(19) C(22) 110.5(3) yes . . .
C(14) C(23) C(24) 111.1(2) yes . . .
C(14) C(23) C(29) 115.6(2) yes . . .
C(24) C(23) C(29) 107.3(2) yes . . .
O(7) C(24) O(8) 125.0(2) yes . . .
O(7) C(24) C(23) 124.2(3) yes . . .
O(8) C(24) C(23) 110.7(2) yes . . .
O(8) C(25) C(26) 109.7(2) yes . . .
O(8) C(25) C(27) 110.6(2) yes . . .
O(8) C(25) C(28) 101.6(2) yes . . .
C(26) C(25) C(27) 112.7(2) yes . . .
C(26) C(25) C(28) 111.6(3) yes . . .
C(27) C(25) C(28) 110.2(3) yes . . .
O(4) C(29) C(23) 105.8(2) yes . . .
O(4) C(29) C(30) 110.2(2) yes . . .
C(23) C(29) C(30) 113.4(2) yes . . .
C(29) C(30) C(31) 121.3(2) yes . . .
C(29) C(30) C(35) 120.4(3) yes . . .
C(31) C(30) C(35) 118.3(3) yes . . .
C(30) C(31) C(32) 121.4(3) yes . . .
C(31) C(32) C(33) 119.3(4) yes . . .
C(32) C(33) C(34) 120.5(5) yes . . .
C(33) C(34) C(35) 120.6(4) yes . . .
C(30) C(35) C(34) 119.9(3) yes . . .
O(4) C(36) O(5) 124.9(3) yes . . .
O(4) C(36) O(6) 106.8(2) yes . . .
O(5) C(36) O(6) 128.3(3) yes . . .
O(6) C(37) C(38) 110.7(3) yes . . .
O(6) C(37) C(39) 102.6(3) yes . . .
O(6) C(37) C(40) 109.5(3) yes . . .
C(38) C(37) C(39) 112.0(3) yes . . .
C(38) C(37) C(40) 111.7(3) yes . . .
C(39) C(37) C(40) 110.0(3) yes . . .
C(11) N(1) H(20) 103(2) no . . .
C(12) N(1) H(20) 105(2) no . . .
O(1) C(2) H(1) 110.3(19) no . . .
C(1) C(2) H(1) 111.6(19) no . . .
C(3) C(2) H(1) 107.2(19) no . . .
C(2) C(3) H(2) 110.2 no . . .
C(2) C(3) H(3) 111.3 no . . .
C(4) C(3) H(2) 111.3 no . . .
C(4) C(3) H(3) 111.0 no . . .
H(2) C(3) H(3) 109.5 no . . .
C(3) C(4) H(4) 114.2 no . . .
C(5) C(4) H(4) 113.9 no . . .
C(7) C(4) H(4) 114.2 no . . .
C(4) C(5) H(5) 111.2 no . . .
C(4) C(5) H(6) 112.5 no . . .
C(6) C(5) H(5) 110.8 no . . .
C(6) C(5) H(6) 111.6 no . . .
H(5) C(5) H(6) 109.5 no . . .
C(1) C(6) H(7) 110.1 no . . .
C(1) C(6) H(8) 110.2 no . . .
C(5) C(6) H(7) 111.5 no . . .
C(5) C(6) H(8) 110.6 no . . .
H(7) C(6) H(8) 109.5 no . . .
C(7) C(8) H(9) 110.1 no . . .
C(7) C(8) H(10) 108.9 no . . .
C(7) C(8) H(11) 109.4 no . . .
H(9) C(8) H(10) 109.5 no . . .
H(9) C(8) H(11) 109.5 no . . .
H(10) C(8) H(11) 109.5 no . . .
C(7) C(9) H(12) 110.1 no . . .
C(7) C(9) H(13) 108.9 no . . .
C(7) C(9) H(14) 109.4 no . . .
H(12) C(9) H(13) 109.5 no . . .
H(12) C(9) H(14) 109.5 no . . .
H(13) C(9) H(14) 109.5 no . . .
O(1) C(10) H(15) 111.5 no . . .
O(1) C(10) H(16) 107.8 no . . .
O(1) C(10) H(17) 109.0 no . . .
H(15) C(10) H(16) 109.5 no . . .
H(15) C(10) H(17) 109.5 no . . .
H(16) C(10) H(17) 109.5 no . . .
N(1) C(11) H(18) 106.6 no . . .
N(1) C(11) H(19) 109.5 no . . .
C(1) C(11) H(18) 108.3 no . . .
C(1) C(11) H(19) 108.9 no . . .
H(18) C(11) H(19) 109.5 no . . .
N(1) C(12) H(21) 107.5 no . . .
C(13) C(12) H(21) 106.3 no . . .
C(17) C(12) H(21) 106.0 no . . .
C(12) C(13) H(22) 107.5 no . . .
C(14) C(13) H(22) 107.9 no . . .
C(18) C(13) H(22) 108.0 no . . .
C(13) C(14) H(23) 105.8 no . . .
C(15) C(14) H(23) 106.0 no . . .
C(23) C(14) H(23) 106.6 no . . .
C(14) C(15) H(24) 109.5 no . . .
C(14) C(15) H(25) 108.5 no . . .
C(16) C(15) H(24) 109.7 no . . .
C(16) C(15) H(25) 107.8 no . . .
H(24) C(15) H(25) 109.5 no . . .
C(15) C(16) H(26) 108.1 no . . .
C(15) C(16) H(27) 110.5 no . . .
C(17) C(16) H(26) 107.8 no . . .
C(17) C(16) H(27) 110.5 no . . .
H(26) C(16) H(27) 109.5 no . . .
C(12) C(17) H(28) 110.1 no . . .
C(12) C(17) H(29) 108.0 no . . .
C(16) C(17) H(28) 110.4 no . . .
C(16) C(17) H(29) 108.0 no . . .
H(28) C(17) H(29) 109.5 no . . .
C(19) C(20) H(30) 109.1 no . . .
C(19) C(20) H(31) 110.3 no . . .
C(19) C(20) H(32) 109.0 no . . .
H(30) C(20) H(31) 109.5 no . . .
H(30) C(20) H(32) 109.5 no . . .
H(31) C(20) H(32) 109.5 no . . .
C(19) C(21) H(33) 109.6 no . . .
C(19) C(21) H(34) 109.3 no . . .
C(19) C(21) H(35) 109.5 no . . .
H(33) C(21) H(34) 109.5 no . . .
H(33) C(21) H(35) 109.5 no . . .
H(34) C(21) H(35) 109.5 no . . .
C(19) C(22) H(36) 109.3 no . . .
C(19) C(22) H(37) 110.6 no . . .
C(19) C(22) H(38) 108.5 no . . .
H(36) C(22) H(37) 109.5 no . . .
H(36) C(22) H(38) 109.5 no . . .
H(37) C(22) H(38) 109.5 no . . .
C(14) C(23) H(39) 107.3 no . . .
C(24) C(23) H(39) 108.0 no . . .
C(29) C(23) H(39) 107.2 no . . .
C(25) C(26) H(40) 109.2 no . . .
C(25) C(26) H(41) 109.9 no . . .
C(25) C(26) H(42) 109.3 no . . .
H(40) C(26) H(41) 109.5 no . . .
H(40) C(26) H(42) 109.5 no . . .
H(41) C(26) H(42) 109.5 no . . .
C(25) C(27) H(43) 110.0 no . . .
C(25) C(27) H(44) 109.5 no . . .
C(25) C(27) H(45) 109.0 no . . .
H(43) C(27) H(44) 109.5 no . . .
H(43) C(27) H(45) 109.5 no . . .
H(44) C(27) H(45) 109.5 no . . .
C(25) C(28) H(46) 109.6 no . . .
C(25) C(28) H(47) 109.3 no . . .
C(25) C(28) H(48) 109.6 no . . .
H(46) C(28) H(47) 109.5 no . . .
H(46) C(28) H(48) 109.5 no . . .
H(47) C(28) H(48) 109.5 no . . .
O(4) C(29) H(49) 109.6 no . . .
C(23) C(29) H(49) 108.7 no . . .
C(30) C(29) H(49) 109.1 no . . .
C(30) C(31) H(50) 118.9 no . . .
C(32) C(31) H(50) 119.7 no . . .
C(31) C(32) H(51) 121.1 no . . .
C(33) C(32) H(51) 119.6 no . . .
C(32) C(33) H(52) 120.2 no . . .
C(34) C(33) H(52) 119.3 no . . .
C(33) C(34) H(53) 120.2 no . . .
C(35) C(34) H(53) 119.1 no . . .
C(30) C(35) H(54) 119.0 no . . .
C(34) C(35) H(54) 121.1 no . . .
C(37) C(38) H(55) 108.5 no . . .
C(37) C(38) H(56) 111.3 no . . .
C(37) C(38) H(57) 108.6 no . . .
H(55) C(38) H(56) 109.5 no . . .
H(55) C(38) H(57) 109.5 no . . .
H(56) C(38) H(57) 109.5 no . . .
C(37) C(39) H(58) 109.1 no . . .
C(37) C(39) H(59) 110.2 no . . .
C(37) C(39) H(60) 109.1 no . . .
H(58) C(39) H(59) 109.5 no . . .
H(58) C(39) H(60) 109.5 no . . .
H(59) C(39) H(60) 109.5 no . . .
C(37) C(40) H(61) 109.6 no . . .
C(37) C(40) H(62) 109.3 no . . .
C(37) C(40) H(63) 109.5 no . . .
H(61) C(40) H(62) 109.5 no . . .
H(61) C(40) H(63) 109.5 no . . .
H(62) C(40) H(63) 109.5 no . . .

loop_
_geom_bond_atom_site_label_1
_geom_bond_atom_site_label_2
_geom_bond_distance
_geom_bond_publ_flag
_geom_bond_site_symmetry_1
_geom_bond_site_symmetry_2
O(1) C(2) 1.431(4) yes . .
O(1) C(10) 1.401(5) yes . .
O(2) C(18) 1.204(3) yes . .
O(3) C(18) 1.348(3) yes . .
O(3) C(19) 1.469(4) yes . .
O(4) C(29) 1.450(3) yes . .
O(4) C(36) 1.343(4) yes . .
O(5) C(36) 1.193(4) yes . .
O(6) C(36) 1.320(4) yes . .
O(6) C(37) 1.470(4) yes . .
O(7) C(24) 1.194(4) yes . .
O(8) C(24) 1.339(4) yes . .
O(8) C(25) 1.482(3) yes . .
N(1) C(11) 1.464(4) yes . .
N(1) C(12) 1.472(4) yes . .
C(1) C(2) 1.538(5) yes . .
C(1) C(6) 1.554(4) yes . .
C(1) C(7) 1.547(5) yes . .
C(1) C(11) 1.529(4) yes . .
C(2) C(3) 1.550(5) yes . .
C(3) C(4) 1.523(6) yes . .
C(4) C(5) 1.541(5) yes . .
C(4) C(7) 1.531(5) yes . .
C(5) C(6) 1.551(5) yes . .
C(7) C(8) 1.508(5) yes . .
C(7) C(9) 1.547(5) yes . .
C(12) C(13) 1.536(4) yes . .
C(12) C(17) 1.519(4) yes . .
C(13) C(14) 1.551(4) yes . .
C(13) C(18) 1.501(4) yes . .
C(14) C(15) 1.529(4) yes . .
C(14) C(23) 1.550(4) yes . .
C(15) C(16) 1.525(4) yes . .
C(16) C(17) 1.519(4) yes . .
C(19) C(20) 1.505(5) yes . .
C(19) C(21) 1.518(5) yes . .
C(19) C(22) 1.488(5) yes . .
C(23) C(24) 1.515(4) yes . .
C(23) C(29) 1.531(4) yes . .
C(25) C(26) 1.498(5) yes . .
C(25) C(27) 1.506(4) yes . .
C(25) C(28) 1.509(5) yes . .
C(29) C(30) 1.518(4) yes . .
C(30) C(31) 1.382(5) yes . .
C(30) C(35) 1.366(4) yes . .
C(31) C(32) 1.380(6) yes . .
C(32) C(33) 1.365(7) yes . .
C(33) C(34) 1.341(8) yes . .
C(34) C(35) 1.405(7) yes . .
C(37) C(38) 1.512(6) yes . .
C(37) C(39) 1.499(6) yes . .
C(37) C(40) 1.502(5) yes . .
N(1) H(20) 0.85(3) no . .
C(2) H(1) 1.03(3) no . .
C(3) H(2) 0.950 no . .
C(3) H(3) 0.950 no . .
C(4) H(4) 0.950 no . .
C(5) H(5) 0.950 no . .
C(5) H(6) 0.950 no . .
C(6) H(7) 0.950 no . .
C(6) H(8) 0.950 no . .
C(8) H(9) 0.950 no . .
C(8) H(10) 0.950 no . .
C(8) H(11) 0.950 no . .
C(9) H(12) 0.950 no . .
C(9) H(13) 0.950 no . .
C(9) H(14) 0.950 no . .
C(10) H(15) 0.950 no . .
C(10) H(16) 0.950 no . .
C(10) H(17) 0.950 no . .
C(11) H(18) 0.950 no . .
C(11) H(19) 0.950 no . .
C(12) H(21) 0.950 no . .
C(13) H(22) 0.950 no . .
C(14) H(23) 0.950 no . .
C(15) H(24) 0.950 no . .
C(15) H(25) 0.950 no . .
C(16) H(26) 0.950 no . .
C(16) H(27) 0.950 no . .
C(17) H(28) 0.950 no . .
C(17) H(29) 0.950 no . .
C(20) H(30) 0.950 no . .
C(20) H(31) 0.950 no . .
C(20) H(32) 0.950 no . .
C(21) H(33) 0.950 no . .
C(21) H(34) 0.950 no . .
C(21) H(35) 0.950 no . .
C(22) H(36) 0.950 no . .
C(22) H(37) 0.950 no . .
C(22) H(38) 0.950 no . .
C(23) H(39) 0.950 no . .
C(26) H(40) 0.950 no . .
C(26) H(41) 0.950 no . .
C(26) H(42) 0.950 no . .
C(27) H(43) 0.950 no . .
C(27) H(44) 0.950 no . .
C(27) H(45) 0.950 no . .
C(28) H(46) 0.950 no . .
C(28) H(47) 0.950 no . .
C(28) H(48) 0.950 no . .
C(29) H(49) 0.950 no . .
C(31) H(50) 0.950 no . .
C(32) H(51) 0.950 no . .
C(33) H(52) 0.950 no . .
C(34) H(53) 0.950 no . .
C(35) H(54) 0.950 no . .
C(38) H(55) 0.950 no . .
C(38) H(56) 0.950 no . .
C(38) H(57) 0.950 no . .
C(39) H(58) 0.950 no . .
C(39) H(59) 0.950 no . .
C(39) H(60) 0.950 no . .
C(40) H(61) 0.950 no . .
C(40) H(62) 0.950 no . .
C(40) H(63) 0.950 no . .

loop_
_geom_contact_atom_site_label_1
_geom_contact_atom_site_label_2
_geom_contact_distance
_geom_contact_publ_flag
_geom_contact_site_symmetry_1
_geom_contact_site_symmetry_2
O(1) N(1) 2.905(3) ? . .
O(1) C(1) 2.465(4) ? . .
O(1) C(3) 2.478(4) ? . .
O(1) C(4) 3.491(4) ? . .
O(1) C(7) 3.171(4) ? . .
O(1) C(9) 3.079(4) ? . .
O(1) C(11) 2.942(4) ? . .
O(1) C(34) 3.588(5) ? . 4_655
O(2) O(3) 2.255(3) ? . .
O(2) N(1) 3.332(4) ? . .
O(2) C(12) 3.406(4) ? . .
O(2) C(13) 2.406(3) ? . .
O(2) C(14) 3.503(3) ? . .
O(2) C(19) 2.820(4) ? . .
O(2) C(20) 3.055(4) ? . .
O(2) C(22) 2.977(5) ? . .
O(2) C(38) 3.545(5) ? . 2_455
O(3) O(2) 2.255(3) ? . .
O(3) N(1) 3.383(3) ? . .
O(3) C(12) 2.934(3) ? . .
O(3) C(13) 2.342(3) ? . .
O(3) C(14) 2.853(3) ? . .
O(3) C(20) 2.432(4) ? . .
O(3) C(21) 2.325(4) ? . .
O(3) C(22) 2.432(4) ? . .
O(3) C(23) 3.345(3) ? . .
O(4) O(5) 2.250(3) ? . .
O(4) O(6) 2.138(2) ? . .
O(4) C(13) 3.058(3) ? . .
O(4) C(14) 2.908(3) ? . .
O(4) C(15) 3.241(3) ? . .
O(4) C(23) 2.377(3) ? . .
O(4) C(30) 2.434(3) ? . .
O(4) C(31) 3.015(4) ? . .
O(4) C(35) 3.506(4) ? . .
O(4) C(37) 3.539(4) ? . .
O(5) O(4) 2.250(3) ? . .
O(5) O(6) 2.262(3) ? . .
O(5) C(21) 3.504(5) ? . 4_654
O(5) C(29) 2.700(4) ? . .
O(5) C(30) 3.382(4) ? . .
O(5) C(37) 2.825(4) ? . .
O(5) C(38) 3.040(5) ? . .
O(5) C(40) 2.963(5) ? . .
O(6) O(4) 2.138(2) ? . .
O(6) O(5) 2.262(3) ? . .
O(6) C(29) 3.488(3) ? . .
O(6) C(38) 2.453(5) ? . .
O(6) C(39) 2.316(5) ? . .
O(6) C(40) 2.427(5) ? . .
O(7) O(8) 2.248(3) ? . .
O(7) C(14) 3.014(3) ? . .
O(7) C(15) 3.280(4) ? . .
O(7) C(23) 2.398(3) ? . .
O(7) C(25) 2.834(4) ? . .
O(7) C(26) 3.052(5) ? . .
O(7) C(27) 3.008(4) ? . .
O(7) C(29) 3.010(3) ? . .
O(7) C(30) 3.549(4) ? . .
O(8) O(7) 2.248(3) ? . .
O(8) C(14) 3.494(3) ? . .
O(8) C(23) 2.350(3) ? . .
O(8) C(26) 2.436(4) ? . .
O(8) C(27) 2.457(4) ? . .
O(8) C(28) 2.317(4) ? . .
O(8) C(29) 3.288(3) ? . .
O(8) C(30) 3.271(3) ? . .
O(8) C(31) 3.426(4) ? . .
N(1) O(1) 2.905(3) ? . .
N(1) O(2) 3.332(4) ? . .
N(1) O(3) 3.383(3) ? . .
N(1) C(1) 2.510(4) ? . .
N(1) C(2) 3.227(4) ? . .
N(1) C(7) 3.160(4) ? . .
N(1) C(9) 3.150(4) ? . .
N(1) C(13) 2.466(4) ? . .
N(1) C(17) 2.537(4) ? . .
N(1) C(18) 2.824(4) ? . .
C(1) O(1) 2.465(4) ? . .
C(1) N(1) 2.510(4) ? . .
C(1) C(3) 2.412(5) ? . .
C(1) C(4) 2.246(5) ? . .
C(1) C(5) 2.461(5) ? . .
C(1) C(8) 2.570(5) ? . .
C(1) C(9) 2.624(4) ? . .
C(2) N(1) 3.227(4) ? . .
C(2) C(4) 2.412(5) ? . .
C(2) C(5) 2.900(6) ? . .
C(2) C(6) 2.415(5) ? . .
C(2) C(7) 2.431(5) ? . .
C(2) C(9) 3.015(5) ? . .
C(2) C(10) 2.392(6) ? . .
C(2) C(11) 2.607(5) ? . .
C(3) O(1) 2.478(4) ? . .
C(3) C(1) 2.412(5) ? . .
C(3) C(5) 2.460(6) ? . .
C(3) C(6) 2.876(5) ? . .
C(3) C(7) 2.390(5) ? . .
C(3) C(9) 2.905(5) ? . .
C(3) C(10) 3.115(6) ? . .
C(4) O(1) 3.491(4) ? . .
C(4) C(1) 2.246(5) ? . .
C(4) C(2) 2.412(5) ? . .
C(4) C(6) 2.388(5) ? . .
C(4) C(8) 2.560(6) ? . .
C(4) C(9) 2.543(5) ? . .
C(5) C(1) 2.461(5) ? . .
C(5) C(2) 2.900(6) ? . .
C(5) C(3) 2.460(6) ? . .
C(5) C(7) 2.414(5) ? . .
C(5) C(8) 2.934(6) ? . .
C(6) C(2) 2.415(5) ? . .
C(6) C(3) 2.876(5) ? . .
C(6) C(4) 2.388(5) ? . .
C(6) C(7) 2.391(5) ? . .
C(6) C(8) 2.922(6) ? . .
C(6) C(11) 2.528(4) ? . .
C(7) O(1) 3.171(4) ? . .
C(7) N(1) 3.160(4) ? . .
C(7) C(2) 2.431(5) ? . .
C(7) C(3) 2.390(5) ? . .
C(7) C(5) 2.414(5) ? . .
C(7) C(6) 2.391(5) ? . .
C(7) C(11) 2.668(4) ? . .
C(8) C(1) 2.570(5) ? . .
C(8) C(4) 2.560(6) ? . .
C(8) C(5) 2.934(6) ? . .
C(8) C(6) 2.922(6) ? . .
C(8) C(9) 2.446(5) ? . .
C(8) C(11) 3.206(5) ? . .
C(9) O(1) 3.079(4) ? . .
C(9) N(1) 3.150(4) ? . .
C(9) C(1) 2.624(4) ? . .
C(9) C(2) 3.015(5) ? . .
C(9) C(3) 2.905(5) ? . .
C(9) C(4) 2.543(5) ? . .
C(9) C(8) 2.446(5) ? . .
C(9) C(11) 3.362(4) ? . .
C(10) C(2) 2.392(6) ? . .
C(10) C(3) 3.115(6) ? . .
C(11) O(1) 2.942(4) ? . .
C(11) C(2) 2.607(5) ? . .
C(11) C(6) 2.528(4) ? . .
C(11) C(7) 2.668(4) ? . .
C(11) C(8) 3.206(5) ? . .
C(11) C(9) 3.362(4) ? . .
C(11) C(12) 2.506(4) ? . .
C(11) C(13) 3.094(4) ? . .
C(11) C(17) 3.083(4) ? . .
C(11) C(18) 3.526(4) ? . .
C(12) O(2) 3.406(4) ? . .
C(12) O(3) 2.934(3) ? . .
C(12) C(11) 2.506(4) ? . .
C(12) C(14) 2.543(4) ? . .
C(12) C(15) 2.944(4) ? . .
C(12) C(16) 2.501(4) ? . .
C(12) C(18) 2.496(4) ? . .
C(13) O(2) 2.406(3) ? . .
C(13) O(3) 2.342(3) ? . .
C(13) O(4) 3.058(3) ? . .
C(13) N(1) 2.466(4) ? . .
C(13) C(11) 3.094(4) ? . .
C(13) C(15) 2.534(4) ? . .
C(13) C(16) 2.948(4) ? . .
C(13) C(17) 2.506(4) ? . .
C(13) C(23) 2.577(4) ? . .
C(13) C(29) 3.421(4) ? . .
C(14) O(2) 3.503(3) ? . .
C(14) O(3) 2.853(3) ? . .
C(14) O(4) 2.908(3) ? . .
C(14) O(7) 3.014(3) ? . .
C(14) O(8) 3.494(3) ? . .
C(14) C(12) 2.543(4) ? . .
C(14) C(16) 2.527(4) ? . .
C(14) C(17) 2.947(4) ? . .
C(14) C(18) 2.526(4) ? . .
C(14) C(24) 2.528(4) ? . .
C(14) C(29) 2.607(4) ? . .
C(15) O(4) 3.241(3) ? . .
C(15) O(7) 3.280(4) ? . .
C(15) C(12) 2.944(4) ? . .
C(15) C(13) 2.534(4) ? . .
C(15) C(17) 2.500(4) ? . .
C(15) C(23) 2.591(4) ? . .
C(15) C(24) 3.309(4) ? . .
C(15) C(29) 2.997(4) ? . .
C(16) C(12) 2.501(4) ? . .
C(16) C(13) 2.948(4) ? . .
C(16) C(14) 2.527(4) ? . .
C(17) N(1) 2.537(4) ? . .
C(17) C(11) 3.083(4) ? . .
C(17) C(13) 2.506(4) ? . .
C(17) C(14) 2.947(4) ? . .
C(17) C(15) 2.500(4) ? . .
C(18) N(1) 2.824(4) ? . .
C(18) C(11) 3.526(4) ? . .
C(18) C(12) 2.496(4) ? . .
C(18) C(14) 2.526(4) ? . .
C(18) C(19) 2.468(4) ? . .
C(18) C(20) 3.044(5) ? . .
C(18) C(22) 3.002(5) ? . .
C(18) C(23) 2.972(4) ? . .
C(19) O(2) 2.820(4) ? . .
C(19) C(18) 2.468(4) ? . .
C(20) O(2) 3.055(4) ? . .
C(20) O(3) 2.432(4) ? . .
C(20) C(18) 3.044(5) ? . .
C(20) C(21) 2.472(6) ? . .
C(20) C(22) 2.504(6) ? . .
C(21) O(3) 2.325(4) ? . .
C(21) O(5) 3.504(5) ? . 4_655
C(21) C(20) 2.472(6) ? . .
C(21) C(22) 2.470(6) ? . .
C(22) O(2) 2.977(5) ? . .
C(22) O(3) 2.432(4) ? . .
C(22) C(18) 3.002(5) ? . .
C(22) C(20) 2.504(6) ? . .
C(22) C(21) 2.470(6) ? . .
C(23) O(3) 3.345(3) ? . .
C(23) O(4) 2.377(3) ? . .
C(23) O(7) 2.398(3) ? . .
C(23) O(8) 2.350(3) ? . .
C(23) C(13) 2.577(4) ? . .
C(23) C(15) 2.591(4) ? . .
C(23) C(18) 2.972(4) ? . .
C(23) C(30) 2.549(4) ? . .
C(23) C(31) 3.122(4) ? . .
C(23) C(35) 3.595(4) ? . .
C(23) C(36) 3.534(4) ? . .
C(24) C(14) 2.528(4) ? . .
C(24) C(15) 3.309(4) ? . .
C(24) C(25) 2.473(4) ? . .
C(24) C(26) 3.049(4) ? . .
C(24) C(27) 3.011(5) ? . .
C(24) C(29) 2.453(4) ? . .
C(24) C(30) 2.933(4) ? . .
C(24) C(31) 3.570(5) ? . .
C(24) C(35) 3.552(4) ? . .
C(25) O(7) 2.834(4) ? . .
C(25) C(24) 2.473(4) ? . .
C(26) O(7) 3.052(5) ? . .
C(26) O(8) 2.436(4) ? . .
C(26) C(24) 3.049(4) ? . .
C(26) C(27) 2.501(5) ? . .
C(26) C(28) 2.488(6) ? . .
C(27) O(7) 3.008(4) ? . .
C(27) O(8) 2.457(4) ? . .
C(27) C(24) 3.011(5) ? . .
C(27) C(26) 2.501(5) ? . .
C(27) C(28) 2.473(5) ? . .
C(28) O(8) 2.317(4) ? . .
C(28) C(26) 2.488(6) ? . .
C(28) C(27) 2.473(5) ? . .
C(29) O(5) 2.700(4) ? . .
C(29) O(6) 3.488(3) ? . .
C(29) O(7) 3.010(3) ? . .
C(29) O(8) 3.288(3) ? . .
C(29) C(13) 3.421(4) ? . .
C(29) C(14) 2.607(4) ? . .
C(29) C(15) 2.997(4) ? . .
C(29) C(24) 2.453(4) ? . .
C(29) C(31) 2.528(5) ? . .
C(29) C(35) 2.504(4) ? . .
C(29) C(36) 2.379(4) ? . .
C(30) O(4) 2.434(3) ? . .
C(30) O(5) 3.382(4) ? . .
C(30) O(7) 3.549(4) ? . .
C(30) O(8) 3.271(3) ? . .
C(30) C(23) 2.549(4) ? . .
C(30) C(24) 2.933(4) ? . .
C(30) C(32) 2.409(5) ? . .
C(30) C(33) 2.769(6) ? . .
C(30) C(34) 2.398(6) ? . .
C(30) C(36) 3.227(4) ? . .
C(31) O(4) 3.015(4) ? . .
C(31) O(8) 3.426(4) ? . .
C(31) C(23) 3.122(4) ? . .
C(31) C(24) 3.570(5) ? . .
C(31) C(29) 2.528(5) ? . .
C(31) C(33) 2.369(6) ? . .
C(31) C(34) 2.721(6) ? . .
C(31) C(35) 2.359(5) ? . .
C(31) C(39) 3.563(5) ? . 2_455
C(32) C(30) 2.409(5) ? . .
C(32) C(34) 2.349(6) ? . .
C(32) C(35) 2.749(6) ? . .
C(33) C(30) 2.769(6) ? . .
C(33) C(31) 2.369(6) ? . .
C(33) C(35) 2.386(7) ? . .
C(34) O(1) 3.588(5) ? . 4_654
C(34) C(30) 2.398(6) ? . .
C(34) C(31) 2.721(6) ? . .
C(34) C(32) 2.349(6) ? . .
C(35) O(4) 3.506(4) ? . .
C(35) C(23) 3.595(4) ? . .
C(35) C(24) 3.552(4) ? . .
C(35) C(29) 2.504(4) ? . .
C(35) C(31) 2.359(5) ? . .
C(35) C(32) 2.749(6) ? . .
C(35) C(33) 2.386(7) ? . .
C(36) C(23) 3.534(4) ? . .
C(36) C(29) 2.379(4) ? . .
C(36) C(30) 3.227(4) ? . .
C(36) C(37) 2.423(5) ? . .
C(36) C(38) 3.010(5) ? . .
C(36) C(39) 3.582(5) ? . .
C(36) C(40) 2.935(5) ? . .
C(37) O(4) 3.539(4) ? . .
C(37) O(5) 2.825(4) ? . .
C(37) C(36) 2.423(5) ? . .
C(38) O(2) 3.545(5) ? . 2_555
C(38) O(5) 3.040(5) ? . .
C(38) O(6) 2.453(5) ? . .
C(38) C(36) 3.010(5) ? . .
C(38) C(39) 2.496(7) ? . .
C(38) C(40) 2.495(6) ? . .
C(39) O(6) 2.316(5) ? . .
C(39) C(31) 3.563(5) ? . 2_555
C(39) C(36) 3.582(5) ? . .
C(39) C(38) 2.496(7) ? . .
C(39) C(40) 2.458(7) ? . .
C(40) O(5) 2.963(5) ? . .
C(40) O(6) 2.427(5) ? . .
C(40) C(36) 2.935(5) ? . .
C(40) C(38) 2.495(6) ? . .
C(40) C(39) 2.458(7) ? . .
O(1) H(1) 2.03(3) ? . .
O(1) H(2) 2.465 ? . .
O(1) H(3) 3.084 ? . .
O(1) H(13) 2.310 ? . .
O(1) H(14) 3.597 ? . .
O(1) H(15) 1.960 ? . .
O(1) H(16) 1.918 ? . .
O(1) H(17) 1.932 ? . .
O(1) H(19) 3.043 ? . .
O(1) H(20) 2.22(3) ? . .
O(1) H(53) 2.786 ? . 4_655
O(2) H(10) 2.854 ? . .
O(2) H(18) 2.993 ? . .
O(2) H(22) 2.493 ? . .
O(2) H(31) 3.485 ? . .
O(2) H(32) 2.485 ? . .
O(2) H(36) 3.003 ? . .
O(2) H(38) 2.625 ? . .
O(2) H(39) 2.896 ? . .
O(2) H(56) 2.685 ? . 2_455
O(2) H(59) 3.304 ? . 2_455
O(2) H(63) 3.568 ? . 2_455
O(3) H(3) 3.465 ? . 3_745
O(3) H(21) 2.653 ? . .
O(3) H(22) 3.134 ? . .
O(3) H(23) 2.541 ? . .
O(3) H(30) 2.840 ? . .
O(3) H(31) 3.203 ? . .
O(3) H(32) 2.427 ? . .
O(3) H(33) 2.291 ? . .
O(3) H(34) 2.730 ? . .
O(3) H(35) 3.114 ? . .
O(3) H(36) 2.435 ? . .
O(3) H(37) 3.206 ? . .
O(3) H(38) 2.833 ? . .
O(3) H(39) 2.885 ? . .
O(4) H(22) 2.457 ? . .
O(4) H(25) 2.684 ? . .
O(4) H(39) 2.551 ? . .
O(4) H(49) 1.982 ? . .
O(4) H(50) 2.862 ? . .
O(4) H(59) 2.793 ? . 2_455
O(5) H(25) 3.029 ? . .
O(5) H(30) 3.122 ? . 4_654
O(5) H(33) 3.456 ? . 4_654
O(5) H(35) 2.732 ? . 4_654
O(5) H(49) 2.360 ? . .
O(5) H(54) 3.389 ? . .
O(5) H(55) 2.682 ? . .
O(5) H(57) 3.096 ? . .
O(5) H(62) 2.343 ? . .
O(5) H(63) 3.414 ? . .
O(6) H(22) 3.134 ? . .
O(6) H(25) 3.441 ? . .
O(6) H(55) 2.849 ? . .
O(6) H(56) 3.229 ? . .
O(6) H(57) 2.449 ? . .
O(6) H(58) 2.722 ? . .
O(6) H(59) 3.108 ? . .
O(6) H(59) 3.217 ? . 2_455
O(6) H(60) 2.270 ? . .
O(6) H(61) 2.839 ? . .
O(6) H(61) 3.217 ? . 2_455
O(6) H(62) 2.427 ? . .
O(6) H(63) 3.194 ? . .
O(7) H(23) 2.909 ? . .
O(7) H(24) 2.685 ? . .
O(7) H(39) 3.117 ? . .
O(7) H(40) 2.705 ? . .
O(7) H(41) 3.280 ? . 2_545
O(7) H(42) 3.118 ? . .
O(7) H(43) 3.470 ? . .
O(7) H(43) 3.021 ? . 2_545
O(7) H(44) 3.570 ? . 2_545
O(7) H(45) 2.396 ? . .
O(7) H(46) 2.932 ? . 2_545
O(7) H(49) 2.798 ? . .
O(8) H(23) 3.353 ? . .
O(8) H(36) 2.989 ? . .
O(8) H(39) 2.312 ? . .
O(8) H(40) 2.840 ? . .
O(8) H(41) 3.208 ? . .
O(8) H(42) 2.435 ? . .
O(8) H(43) 3.224 ? . .
O(8) H(44) 2.867 ? . .
O(8) H(45) 2.456 ? . .
O(8) H(46) 3.108 ? . .
O(8) H(47) 2.267 ? . .
O(8) H(48) 2.727 ? . .
O(8) H(50) 3.454 ? . .
N(1) H(10) 3.289 ? . .
N(1) H(13) 2.963 ? . .
N(1) H(14) 2.882 ? . .
N(1) H(18) 1.959 ? . .
N(1) H(19) 1.993 ? . .
N(1) H(21) 1.978 ? . .
N(1) H(22) 2.684 ? . .
N(1) H(28) 2.707 ? . .
N(1) H(29) 2.770 ? . .
N(1) H(32) 3.588 ? . .
N(1) H(53) 3.278 ? . 4_655
C(1) H(1) 2.14(3) ? . .
C(1) H(2) 3.016 ? . .
C(1) H(3) 3.080 ? . .
C(1) H(4) 3.145 ? . .
C(1) H(5) 3.082 ? . .
C(1) H(6) 3.109 ? . .
C(1) H(7) 2.081 ? . .
C(1) H(8) 2.084 ? . .
C(1) H(9) 3.328 ? . .
C(1) H(10) 2.575 ? . .
C(1) H(11) 2.980 ? . .
C(1) H(12) 3.374 ? . .
C(1) H(13) 2.643 ? . .
C(1) H(14) 3.029 ? . .
C(1) H(18) 2.038 ? . .
C(1) H(19) 2.045 ? . .
C(1) H(20) 2.57(3) ? . .
C(2) H(2) 2.079 ? . .
C(2) H(3) 2.092 ? . .
C(2) H(4) 3.268 ? . .
C(2) H(6) 3.160 ? . .
C(2) H(7) 3.252 ? . .
C(2) H(8) 2.476 ? . .
C(2) H(13) 2.601 ? . .
C(2) H(15) 3.158 ? . .
C(2) H(16) 2.395 ? . .
C(2) H(17) 2.810 ? . .
C(2) H(18) 3.386 ? . .
C(2) H(19) 2.739 ? . .
C(2) H(20) 2.85(3) ? . .
C(2) H(33) 3.468 ? . 3_755
C(2) H(57) 3.401 ? . 2_555
C(3) H(1) 2.10(3) ? . .
C(3) H(4) 2.100 ? . .
C(3) H(5) 3.295 ? . .
C(3) H(6) 2.578 ? . .
C(3) H(8) 3.116 ? . .
C(3) H(12) 3.097 ? . .
C(3) H(13) 2.670 ? . .
C(3) H(16) 2.725 ? . .
C(3) H(33) 3.282 ? . 3_755
C(4) H(1) 3.04(3) ? . .
C(4) H(2) 2.067 ? . .
C(4) H(3) 2.064 ? . .
C(4) H(5) 2.083 ? . .
C(4) H(6) 2.097 ? . .
C(4) H(7) 3.035 ? . .
C(4) H(8) 3.019 ? . .
C(4) H(9) 3.074 ? . .
C(4) H(10) 3.253 ? . .
C(4) H(11) 2.535 ? . .
C(4) H(12) 2.632 ? . .
C(4) H(13) 2.834 ? . .
C(4) H(14) 3.342 ? . .
C(4) H(26) 3.354 ? . 3_755
C(4) H(37) 3.519 ? . 3_655
C(4) H(48) 3.445 ? . 3_655
C(5) H(1) 3.08(3) ? . .
C(5) H(2) 3.300 ? . .
C(5) H(3) 2.561 ? . .
C(5) H(4) 2.113 ? . .
C(5) H(7) 2.095 ? . .
C(5) H(8) 2.085 ? . .
C(5) H(10) 3.389 ? . .
C(5) H(11) 2.539 ? . .
C(5) H(37) 3.304 ? . 3_655
C(6) H(1) 2.47(3) ? . .
C(6) H(3) 3.158 ? . .
C(6) H(4) 3.243 ? . .
C(6) H(5) 2.086 ? . .
C(6) H(6) 2.096 ? . .
C(6) H(10) 2.942 ? . .
C(6) H(11) 2.836 ? . .
C(6) H(18) 2.638 ? . .
C(6) H(19) 2.733 ? . .
C(7) H(1) 3.29(3) ? . .
C(7) H(2) 2.733 ? . .
C(7) H(3) 3.214 ? . .
C(7) H(4) 2.107 ? . .
C(7) H(5) 2.765 ? . .
C(7) H(6) 3.239 ? . .
C(7) H(7) 2.760 ? . .
C(7) H(8) 3.203 ? . .
C(7) H(9) 2.040 ? . .
C(7) H(10) 2.026 ? . .
C(7) H(11) 2.032 ? . .
C(7) H(12) 2.075 ? . .
C(7) H(13) 2.061 ? . .
C(7) H(14) 2.067 ? . .
C(7) H(18) 2.882 ? . .
C(7) H(19) 3.441 ? . .
C(7) H(20) 3.28(3) ? . .
C(8) H(4) 2.833 ? . .
C(8) H(5) 2.789 ? . .
C(8) H(7) 2.798 ? . .
C(8) H(12) 2.790 ? . .
C(8) H(13) 3.244 ? . .
C(8) H(14) 2.473 ? . .
C(8) H(18) 2.944 ? . .
C(8) H(32) 3.494 ? . .
C(8) H(34) 3.371 ? . 3_655
C(8) H(55) 3.377 ? . 2_455
C(8) H(63) 3.170 ? . 2_455
C(9) H(2) 2.719 ? . .
C(9) H(4) 2.780 ? . .
C(9) H(9) 2.380 ? . .
C(9) H(10) 2.925 ? . .
C(9) H(11) 3.187 ? . .
C(9) H(20) 3.10(3) ? . .
C(9) H(32) 3.306 ? . .
C(9) H(45) 3.380 ? . 4_655
C(9) H(48) 3.395 ? . 3_655
C(9) H(53) 3.355 ? . 4_655
C(9) H(54) 3.170 ? . 4_655
C(10) H(1) 2.54(3) ? . .
C(10) H(2) 2.943 ? . .
C(10) H(3) 3.405 ? . .
C(10) H(9) 3.597 ? . 1_655
C(10) H(13) 3.418 ? . .
C(10) H(20) 3.37(3) ? . .
C(10) H(31) 3.270 ? . 1_655
C(10) H(42) 3.187 ? . 3_755
C(10) H(53) 3.262 ? . 4_655
C(11) H(1) 3.02(3) ? . .
C(11) H(7) 2.600 ? . .
C(11) H(8) 2.854 ? . .
C(11) H(10) 2.746 ? . .
C(11) H(13) 3.323 ? . .
C(11) H(14) 3.366 ? . .
C(11) H(20) 1.86(3) ? . .
C(11) H(21) 3.280 ? . .
C(11) H(22) 2.829 ? . .
C(11) H(28) 3.275 ? . .
C(11) H(29) 2.842 ? . .
C(11) H(57) 3.552 ? . 2_555
C(12) H(18) 2.734 ? . .
C(12) H(19) 2.650 ? . .
C(12) H(20) 1.88(3) ? . .
C(12) H(22) 2.034 ? . .
C(12) H(23) 2.675 ? . .
C(12) H(25) 3.256 ? . .
C(12) H(26) 2.652 ? . .
C(12) H(27) 3.324 ? . .
C(12) H(28) 2.050 ? . .
C(12) H(29) 2.025 ? . .
C(13) H(18) 2.810 ? . .
C(13) H(19) 3.347 ? . .
C(13) H(20) 3.17(3) ? . .
C(13) H(21) 2.021 ? . .
C(13) H(23) 2.027 ? . .
C(13) H(24) 3.352 ? . .
C(13) H(25) 2.730 ? . .
C(13) H(26) 3.222 ? . .
C(13) H(28) 3.331 ? . .
C(13) H(29) 2.656 ? . .
C(13) H(39) 2.554 ? . .
C(14) H(21) 2.663 ? . .
C(14) H(22) 2.053 ? . .
C(14) H(24) 2.052 ? . .
C(14) H(25) 2.040 ? . .
C(14) H(26) 2.699 ? . .
C(14) H(27) 3.347 ? . .
C(14) H(29) 3.204 ? . .
C(14) H(39) 2.044 ? . .
C(14) H(49) 2.800 ? . .
C(15) H(21) 3.161 ? . .
C(15) H(22) 2.719 ? . .
C(15) H(23) 2.010 ? . .
C(15) H(26) 2.032 ? . .
C(15) H(27) 2.060 ? . .
C(15) H(28) 3.325 ? . .
C(15) H(29) 2.653 ? . .
C(15) H(39) 3.347 ? . .
C(15) H(49) 2.705 ? . .
C(15) H(51) 3.458 ? . 1_655
C(16) H(4) 3.580 ? . 3_745
C(16) H(21) 2.603 ? . .
C(16) H(22) 3.243 ? . .
C(16) H(23) 2.663 ? . .
C(16) H(24) 2.051 ? . .
C(16) H(25) 2.029 ? . .
C(16) H(28) 2.053 ? . .
C(16) H(29) 2.025 ? . .
C(16) H(47) 3.065 ? . 1_655
C(16) H(51) 3.365 ? . 1_655
C(17) H(18) 3.439 ? . .
C(17) H(19) 2.716 ? . .
C(17) H(20) 2.62(3) ? . .
C(17) H(21) 2.001 ? . .
C(17) H(22) 2.669 ? . .
C(17) H(23) 3.206 ? . .
C(17) H(24) 3.319 ? . .
C(17) H(25) 2.677 ? . .
C(17) H(26) 2.023 ? . .
C(17) H(27) 2.055 ? . .
C(17) H(38) 3.467 ? . 1_655
C(18) H(10) 3.588 ? . .
C(18) H(18) 3.102 ? . .
C(18) H(20) 3.59(3) ? . .
C(18) H(21) 2.685 ? . .
C(18) H(22) 2.009 ? . .
C(18) H(23) 2.690 ? . .
C(18) H(32) 2.627 ? . .
C(18) H(36) 2.889 ? . .
C(18) H(38) 3.030 ? . .
C(18) H(39) 2.461 ? . .
C(19) H(30) 2.026 ? . .
C(19) H(31) 2.039 ? . .
C(19) H(32) 2.025 ? . .
C(19) H(33) 2.043 ? . .
C(19) H(34) 2.040 ? . .
C(19) H(35) 2.042 ? . .
C(19) H(36) 2.013 ? . .
C(19) H(37) 2.028 ? . .
C(19) H(38) 2.003 ? . .
C(20) H(14) 3.101 ? . .
C(20) H(17) 3.470 ? . 1_455
C(20) H(33) 2.852 ? . .
C(20) H(34) 3.251 ? . .
C(20) H(35) 2.488 ? . .
C(20) H(36) 3.270 ? . .
C(20) H(37) 2.900 ? . .
C(20) H(38) 2.522 ? . .
C(20) H(52) 3.541 ? . 4_555
C(20) H(54) 3.565 ? . 4_655
C(21) H(1) 3.41(3) ? . 3_745
C(21) H(3) 3.308 ? . 3_745
C(21) H(11) 3.253 ? . 3_645
C(21) H(30) 2.425 ? . .
C(21) H(31) 2.955 ? . .
C(21) H(32) 3.202 ? . .
C(21) H(36) 2.824 ? . .
C(21) H(37) 2.520 ? . .
C(21) H(38) 3.254 ? . .
C(21) H(55) 3.386 ? . 4_655
C(22) H(5) 3.521 ? . 3_645
C(22) H(28) 3.166 ? . 1_455
C(22) H(30) 3.240 ? . .
C(22) H(31) 2.521 ? . .
C(22) H(32) 2.946 ? . .
C(22) H(33) 3.227 ? . .
C(22) H(34) 2.465 ? . .
C(22) H(35) 2.896 ? . .
C(22) H(39) 3.471 ? . .
C(23) H(22) 2.784 ? . .
C(23) H(23) 2.037 ? . .
C(23) H(24) 2.752 ? . .
C(23) H(25) 2.796 ? . .
C(23) H(36) 3.494 ? . .
C(23) H(49) 2.044 ? . .
C(23) H(50) 2.955 ? . .
C(24) H(23) 2.508 ? . .
C(24) H(24) 3.035 ? . .
C(24) H(39) 2.021 ? . .
C(24) H(40) 3.073 ? . .
C(24) H(42) 2.970 ? . .
C(24) H(44) 3.575 ? . .
C(24) H(45) 2.578 ? . .
C(24) H(47) 3.576 ? . .
C(24) H(49) 2.637 ? . .
C(25) H(40) 2.021 ? . .
C(25) H(41) 2.028 ? . .
C(25) H(42) 2.023 ? . .
C(25) H(43) 2.037 ? . .
C(25) H(44) 2.031 ? . .
C(25) H(45) 2.026 ? . .
C(25) H(46) 2.035 ? . .
C(25) H(47) 2.031 ? . .
C(25) H(48) 2.035 ? . .
C(26) H(15) 3.486 ? . 3_745
C(26) H(16) 3.279 ? . 3_745
C(26) H(43) 2.510 ? . .
C(26) H(44) 3.248 ? . .
C(26) H(44) 3.500 ? . 2_545
C(26) H(45) 2.930 ? . .
C(26) H(46) 2.926 ? . .
C(26) H(46) 3.266 ? . 2_545
C(26) H(47) 3.235 ? . .
C(26) H(48) 2.485 ? . .
C(27) H(2) 3.331 ? . 4_654
C(27) H(12) 3.551 ? . 4_654
C(27) H(40) 2.528 ? . .
C(27) H(40) 3.409 ? . 2_445
C(27) H(41) 2.885 ? . .
C(27) H(42) 3.271 ? . .
C(27) H(46) 2.484 ? . .
C(27) H(46) 3.318 ? . 2_545
C(27) H(47) 2.861 ? . .
C(27) H(48) 3.249 ? . .
C(28) H(4) 3.344 ? . 3_645
C(28) H(12) 3.255 ? . 3_645
C(28) H(26) 3.491 ? . 1_455
C(28) H(27) 3.408 ? . 1_455
C(28) H(40) 3.274 ? . .
C(28) H(40) 3.231 ? . 2_445
C(28) H(41) 2.541 ? . .
C(28) H(42) 2.831 ? . .
C(28) H(43) 2.952 ? . .
C(28) H(44) 2.438 ? . .
C(28) H(45) 3.203 ? . .
C(29) H(22) 3.193 ? . .
C(29) H(23) 3.347 ? . .
C(29) H(24) 3.102 ? . .
C(29) H(25) 2.724 ? . .
C(29) H(39) 2.027 ? . .
C(29) H(50) 2.670 ? . .
C(29) H(54) 2.639 ? . .
C(30) H(39) 2.690 ? . .
C(30) H(45) 3.511 ? . .
C(30) H(49) 2.038 ? . .
C(30) H(50) 2.019 ? . .
C(30) H(51) 3.269 ? . .
C(30) H(53) 3.248 ? . .
C(30) H(54) 2.006 ? . .
C(31) H(27) 3.427 ? . 1_455
C(31) H(39) 2.812 ? . .
C(31) H(49) 3.287 ? . .
C(31) H(51) 2.040 ? . .
C(31) H(52) 3.231 ? . .
C(31) H(54) 3.217 ? . .
C(31) H(58) 3.166 ? . 2_455
C(31) H(59) 3.307 ? . 2_455
C(32) H(7) 3.526 ? . 2_455
C(32) H(27) 3.168 ? . 1_455
C(32) H(50) 2.026 ? . .
C(32) H(52) 2.018 ? . .
C(32) H(53) 3.209 ? . .
C(32) H(62) 3.427 ? . 1_455
C(33) H(5) 3.158 ? . 2_455
C(33) H(6) 3.459 ? . 2_455
C(33) H(15) 3.233 ? . 4_654
C(33) H(50) 3.226 ? . .
C(33) H(51) 2.012 ? . .
C(33) H(53) 1.996 ? . .
C(33) H(54) 3.243 ? . .
C(34) H(5) 3.409 ? . 2_455
C(34) H(6) 3.106 ? . 2_455
C(34) H(13) 3.122 ? . 4_654
C(34) H(15) 3.256 ? . 4_654
C(34) H(20) 3.56(3) ? . 4_654
C(34) H(44) 3.567 ? . .
C(34) H(45) 3.565 ? . .
C(34) H(51) 3.201 ? . .
C(34) H(52) 1.987 ? . .
C(34) H(54) 2.063 ? . .
C(35) H(6) 3.596 ? . 2_455
C(35) H(13) 3.276 ? . 4_654
C(35) H(14) 3.537 ? . 4_654
C(35) H(45) 3.191 ? . .
C(35) H(49) 2.536 ? . .
C(35) H(50) 3.214 ? . .
C(35) H(52) 3.242 ? . .
C(35) H(53) 2.044 ? . .
C(36) H(22) 3.182 ? . .
C(36) H(25) 2.802 ? . .
C(36) H(49) 2.434 ? . .
C(36) H(55) 3.027 ? . .
C(36) H(57) 2.927 ? . .
C(36) H(59) 3.440 ? . 2_455
C(36) H(60) 3.562 ? . .
C(36) H(61) 3.510 ? . .
C(36) H(62) 2.500 ? . .
C(37) H(55) 2.026 ? . .
C(37) H(56) 2.057 ? . .
C(37) H(57) 2.026 ? . .
C(37) H(58) 2.020 ? . .
C(37) H(59) 2.032 ? . .
C(37) H(60) 2.020 ? . .
C(37) H(61) 2.029 ? . .
C(37) H(62) 2.025 ? . .
C(37) H(63) 2.028 ? . .
C(38) H(1) 3.16(3) ? . 2_455
C(38) H(10) 3.483 ? . 2_555
C(38) H(17) 3.280 ? . 2_455
C(38) H(19) 3.586 ? . 2_455
C(38) H(58) 2.490 ? . .
C(38) H(59) 2.926 ? . .
C(38) H(60) 3.248 ? . .
C(38) H(61) 3.248 ? . .
C(38) H(62) 2.924 ? . .
C(38) H(63) 2.488 ? . .
C(39) H(50) 2.931 ? . 2_555
C(39) H(55) 3.269 ? . .
C(39) H(56) 2.564 ? . .
C(39) H(57) 2.852 ? . .
C(39) H(61) 2.428 ? . .
C(39) H(61) 3.251 ? . 2_455
C(39) H(62) 3.194 ? . .
C(39) H(63) 2.929 ? . .
C(40) H(7) 3.467 ? . 2_555
C(40) H(10) 3.435 ? . 2_555
C(40) H(51) 3.372 ? . 1_655
C(40) H(55) 2.503 ? . .
C(40) H(56) 2.906 ? . .
C(40) H(57) 3.255 ? . .
C(40) H(58) 3.235 ? . .
C(40) H(59) 2.482 ? . .
C(40) H(60) 2.841 ? . .
C(40) H(60) 3.588 ? . 2_555
H(1) O(1) 2.03(3) ? . .
H(1) C(1) 2.14(3) ? . .
H(1) C(3) 2.10(3) ? . .
H(1) C(4) 3.04(3) ? . .
H(1) C(5) 3.08(3) ? . .
H(1) C(6) 2.47(3) ? . .
H(1) C(7) 3.29(3) ? . .
H(1) C(10) 2.54(3) ? . .
H(1) C(11) 3.02(3) ? . .
H(1) C(21) 3.41(3) ? . 3_755
H(1) C(38) 3.16(3) ? . 2_555
H(1) H(2) 2.758 ? . .
H(1) H(3) 2.206 ? . .
H(1) H(6) 3.092 ? . .
H(1) H(7) 3.335 ? . .
H(1) H(8) 2.130 ? . .
H(1) H(15) 3.450 ? . .
H(1) H(16) 2.393 ? . .
H(1) H(17) 2.674 ? . .
H(1) H(19) 2.832 ? . .
H(1) H(20) 3.48(4) ? . .
H(1) H(33) 2.729 ? . 3_755
H(1) H(34) 3.453 ? . 3_755
H(1) H(35) 3.569 ? . 3_755
H(1) H(55) 2.889 ? . 2_555
H(1) H(56) 3.506 ? . 2_555
H(1) H(57) 2.653 ? . 2_555
H(2) O(1) 2.465 ? . .
H(2) C(1) 3.016 ? . .
H(2) C(2) 2.079 ? . .
H(2) C(4) 2.067 ? . .
H(2) C(5) 3.300 ? . .
H(2) C(7) 2.733 ? . .
H(2) C(9) 2.719 ? . .
H(2) C(10) 2.943 ? . .
H(2) C(27) 3.331 ? . 4_655
H(2) H(1) 2.758 ? . .
H(2) H(3) 1.551 ? . .
H(2) H(4) 2.351 ? . .
H(2) H(6) 3.448 ? . .
H(2) H(12) 2.748 ? . .
H(2) H(13) 2.335 ? . .
H(2) H(15) 3.294 ? . .
H(2) H(16) 2.569 ? . .
H(2) H(23) 3.529 ? . 3_755
H(2) H(43) 2.909 ? . 4_655
H(2) H(44) 3.224 ? . 4_655
H(2) H(45) 3.319 ? . 4_655
H(3) O(1) 3.084 ? . .
H(3) O(3) 3.465 ? . 3_755
H(3) C(1) 3.080 ? . .
H(3) C(2) 2.092 ? . .
H(3) C(4) 2.064 ? . .
H(3) C(5) 2.561 ? . .
H(3) C(6) 3.158 ? . .
H(3) C(7) 3.214 ? . .
H(3) C(10) 3.405 ? . .
H(3) C(21) 3.308 ? . 3_755
H(3) H(1) 2.206 ? . .
H(3) H(2) 1.551 ? . .
H(3) H(4) 2.510 ? . .
H(3) H(5) 3.423 ? . .
H(3) H(6) 2.318 ? . .
H(3) H(8) 3.185 ? . .
H(3) H(16) 2.786 ? . .
H(3) H(21) 3.210 ? . 3_755
H(3) H(23) 2.946 ? . 3_755
H(3) H(26) 3.386 ? . 3_755
H(3) H(33) 2.482 ? . 3_755
H(3) H(34) 3.373 ? . 3_755
H(4) C(1) 3.145 ? . .
H(4) C(2) 3.268 ? . .
H(4) C(3) 2.100 ? . .
H(4) C(5) 2.113 ? . .
H(4) C(6) 3.243 ? . .
H(4) C(7) 2.107 ? . .
H(4) C(8) 2.833 ? . .
H(4) C(9) 2.780 ? . .
H(4) C(16) 3.580 ? . 3_755
H(4) C(28) 3.344 ? . 3_655
H(4) H(2) 2.351 ? . .
H(4) H(3) 2.510 ? . .
H(4) H(5) 2.360 ? . .
H(4) H(6) 2.549 ? . .
H(4) H(9) 3.112 ? . .
H(4) H(11) 2.692 ? . .
H(4) H(12) 2.532 ? . .
H(4) H(13) 3.191 ? . .
H(4) H(14) 3.579 ? . .
H(4) H(26) 2.652 ? . 3_755
H(4) H(37) 2.971 ? . 3_655
H(4) H(47) 3.331 ? . 3_655
H(4) H(48) 2.639 ? . 3_655
H(5) C(1) 3.082 ? . .
H(5) C(3) 3.295 ? . .
H(5) C(4) 2.083 ? . .
H(5) C(6) 2.086 ? . .
H(5) C(7) 2.765 ? . .
H(5) C(8) 2.789 ? . .
H(5) C(22) 3.521 ? . 3_655
H(5) C(33) 3.158 ? . 2_555
H(5) C(34) 3.409 ? . 2_555
H(5) H(3) 3.423 ? . .
H(5) H(4) 2.360 ? . .
H(5) H(6) 1.551 ? . .
H(5) H(7) 2.236 ? . .
H(5) H(8) 2.720 ? . .
H(5) H(9) 3.518 ? . .
H(5) H(10) 3.266 ? . .
H(5) H(11) 2.119 ? . .
H(5) H(35) 3.593 ? . 3_655
H(5) H(37) 2.593 ? . 3_655
H(5) H(52) 2.992 ? . 2_555
H(5) H(53) 3.459 ? . 2_555
H(6) C(1) 3.109 ? . .
H(6) C(2) 3.160 ? . .
H(6) C(3) 2.578 ? . .
H(6) C(4) 2.097 ? . .
H(6) C(6) 2.096 ? . .
H(6) C(7) 3.239 ? . .
H(6) C(33) 3.459 ? . 2_555
H(6) C(34) 3.106 ? . 2_555
H(6) C(35) 3.596 ? . 2_555
H(6) H(1) 3.092 ? . .
H(6) H(2) 3.448 ? . .
H(6) H(3) 2.318 ? . .
H(6) H(4) 2.549 ? . .
H(6) H(5) 1.551 ? . .
H(6) H(7) 2.723 ? . .
H(6) H(8) 2.236 ? . .
H(6) H(11) 3.452 ? . .
H(6) H(21) 2.891 ? . 3_755
H(6) H(33) 3.318 ? . 3_755
H(6) H(37) 3.592 ? . 3_655
H(6) H(53) 3.052 ? . 2_555
H(7) C(1) 2.081 ? . .
H(7) C(2) 3.252 ? . .
H(7) C(4) 3.035 ? . .
H(7) C(5) 2.095 ? . .
H(7) C(7) 2.760 ? . .
H(7) C(8) 2.798 ? . .
H(7) C(11) 2.600 ? . .
H(7) C(32) 3.526 ? . 2_555
H(7) C(40) 3.467 ? . 2_455
H(7) H(1) 3.335 ? . .
H(7) H(5) 2.236 ? . .
H(7) H(6) 2.723 ? . .
H(7) H(8) 1.551 ? . .
H(7) H(10) 2.597 ? . .
H(7) H(11) 2.631 ? . .
H(7) H(18) 2.363 ? . .
H(7) H(19) 2.848 ? . .
H(7) H(60) 3.112 ? . .
H(7) H(62) 3.559 ? . 2_455
H(7) H(63) 2.759 ? . 2_455
H(8) C(1) 2.084 ? . .
H(8) C(2) 2.476 ? . .
H(8) C(3) 3.116 ? . .
H(8) C(4) 3.019 ? . .
H(8) C(5) 2.085 ? . .
H(8) C(7) 3.203 ? . .
H(8) C(11) 2.854 ? . .
H(8) H(1) 2.130 ? . .
H(8) H(3) 3.185 ? . .
H(8) H(5) 2.720 ? . .
H(8) H(6) 2.236 ? . .
H(8) H(7) 1.551 ? . .
H(8) H(18) 3.091 ? . .
H(8) H(19) 2.736 ? . .
H(8) H(57) 3.148 ? . 2_555
H(8) H(60) 3.549 ? . .
H(9) C(1) 3.328 ? . .
H(9) C(4) 3.074 ? . .
H(9) C(7) 2.040 ? . .
H(9) C(9) 2.380 ? . .
H(9) C(10) 3.597 ? . 1_455
H(9) H(4) 3.112 ? . .
H(9) H(5) 3.518 ? . .
H(9) H(10) 1.551 ? . .
H(9) H(11) 1.551 ? . .
H(9) H(12) 2.513 ? . .
H(9) H(13) 3.298 ? . .
H(9) H(14) 2.218 ? . .
H(9) H(16) 3.383 ? . 1_455
H(9) H(17) 3.047 ? . 1_455
H(9) H(32) 2.987 ? . .
H(9) H(34) 3.134 ? . 3_655
H(9) H(48) 3.406 ? . 3_655
H(9) H(55) 3.403 ? . 2_455
H(10) O(2) 2.854 ? . .
H(10) N(1) 3.289 ? . .
H(10) C(1) 2.575 ? . .
H(10) C(4) 3.253 ? . .
H(10) C(5) 3.389 ? . .
H(10) C(6) 2.942 ? . .
H(10) C(7) 2.026 ? . .
H(10) C(9) 2.925 ? . .
H(10) C(11) 2.746 ? . .
H(10) C(18) 3.588 ? . .
H(10) C(38) 3.483 ? . 2_455
H(10) C(40) 3.435 ? . 2_455
H(10) H(5) 3.266 ? . .
H(10) H(7) 2.597 ? . .
H(10) H(9) 1.551 ? . .
H(10) H(11) 1.551 ? . .
H(10) H(12) 3.465 ? . .
H(10) H(14) 2.737 ? . .
H(10) H(18) 2.259 ? . .
H(10) H(32) 3.266 ? . .
H(10) H(55) 3.030 ? . 2_455
H(10) H(56) 3.175 ? . 2_455
H(10) H(63) 2.501 ? . 2_455
H(11) C(1) 2.980 ? . .
H(11) C(4) 2.535 ? . .
H(11) C(5) 2.539 ? . .
H(11) C(6) 2.836 ? . .
H(11) C(7) 2.032 ? . .
H(11) C(9) 3.187 ? . .
H(11) C(21) 3.253 ? . 3_655
H(11) H(4) 2.692 ? . .
H(11) H(5) 2.119 ? . .
H(11) H(6) 3.452 ? . .
H(11) H(7) 2.631 ? . .
H(11) H(9) 1.551 ? . .
H(11) H(10) 1.551 ? . .
H(11) H(12) 3.378 ? . .
H(11) H(14) 3.356 ? . .
H(11) H(18) 3.464 ? . .
H(11) H(34) 2.740 ? . 3_655
H(11) H(35) 2.906 ? . 3_655
H(11) H(37) 3.077 ? . 3_655
H(11) H(55) 3.150 ? . 2_455
H(11) H(63) 2.995 ? . 2_455
H(12) C(1) 3.374 ? . .
H(12) C(3) 3.097 ? . .
H(12) C(4) 2.632 ? . .
H(12) C(7) 2.075 ? . .
H(12) C(8) 2.790 ? . .
H(12) C(27) 3.551 ? . 4_655
H(12) C(28) 3.255 ? . 3_655
H(12) H(2) 2.748 ? . .
H(12) H(4) 2.532 ? . .
H(12) H(9) 2.513 ? . .
H(12) H(10) 3.465 ? . .
H(12) H(11) 3.378 ? . .
H(12) H(13) 1.551 ? . .
H(12) H(14) 1.551 ? . .
H(12) H(41) 3.321 ? . 3_655
H(12) H(43) 3.484 ? . 4_655
H(12) H(45) 2.841 ? . 4_655
H(12) H(46) 3.142 ? . 3_655
H(12) H(48) 2.533 ? . 3_655
H(12) H(54) 3.273 ? . 4_655
H(13) O(1) 2.310 ? . .
H(13) N(1) 2.963 ? . .
H(13) C(1) 2.643 ? . .
H(13) C(2) 2.601 ? . .
H(13) C(3) 2.670 ? . .
H(13) C(4) 2.834 ? . .
H(13) C(7) 2.061 ? . .
H(13) C(8) 3.244 ? . .
H(13) C(10) 3.418 ? . .
H(13) C(11) 3.323 ? . .
H(13) C(34) 3.122 ? . 4_655
H(13) C(35) 3.276 ? . 4_655
H(13) H(2) 2.335 ? . .
H(13) H(4) 3.191 ? . .
H(13) H(9) 3.298 ? . .
H(13) H(12) 1.551 ? . .
H(13) H(14) 1.551 ? . .
H(13) H(15) 3.520 ? . .
H(13) H(20) 2.659 ? . .
H(13) H(44) 3.597 ? . 4_655
H(13) H(45) 3.056 ? . 4_655
H(13) H(53) 2.568 ? . 4_655
H(13) H(54) 2.920 ? . 4_655
H(14) O(1) 3.597 ? . .
H(14) N(1) 2.882 ? . .
H(14) C(1) 3.029 ? . .
H(14) C(4) 3.342 ? . .
H(14) C(7) 2.067 ? . .
H(14) C(8) 2.473 ? . .
H(14) C(11) 3.366 ? . .
H(14) C(20) 3.101 ? . .
H(14) C(35) 3.537 ? . 4_655
H(14) H(4) 3.579 ? . .
H(14) H(9) 2.218 ? . .
H(14) H(10) 2.737 ? . .
H(14) H(11) 3.356 ? . .
H(14) H(12) 1.551 ? . .
H(14) H(13) 1.551 ? . .
H(14) H(18) 3.580 ? . .
H(14) H(20) 2.998 ? . .
H(14) H(30) 3.027 ? . .
H(14) H(32) 2.368 ? . .
H(14) H(53) 3.339 ? . 4_655
H(14) H(54) 2.807 ? . 4_655
H(15) O(1) 1.960 ? . .
H(15) C(2) 3.158 ? . .
H(15) C(26) 3.486 ? . 3_755
H(15) C(33) 3.233 ? . 4_655
H(15) C(34) 3.256 ? . 4_655
H(15) H(1) 3.450 ? . .
H(15) H(2) 3.294 ? . .
H(15) H(13) 3.520 ? . .
H(15) H(16) 1.551 ? . .
H(15) H(17) 1.551 ? . .
H(15) H(31) 2.803 ? . 1_655
H(15) H(40) 3.507 ? . 3_755
H(15) H(41) 3.342 ? . 3_755
H(15) H(42) 3.056 ? . 3_755
H(15) H(44) 3.480 ? . 4_655
H(15) H(52) 2.788 ? . 4_655
H(15) H(53) 2.825 ? . 4_655
H(16) O(1) 1.918 ? . .
H(16) C(2) 2.395 ? . .
H(16) C(3) 2.725 ? . .
H(16) C(26) 3.279 ? . 3_755
H(16) H(1) 2.393 ? . .
H(16) H(2) 2.569 ? . .
H(16) H(3) 2.786 ? . .
H(16) H(9) 3.383 ? . 1_655
H(16) H(15) 1.551 ? . .
H(16) H(17) 1.551 ? . .
H(16) H(33) 3.342 ? . 3_755
H(16) H(34) 3.024 ? . 3_755
H(16) H(40) 3.519 ? . 3_755
H(16) H(41) 3.415 ? . 3_755
H(16) H(42) 2.497 ? . 3_755
H(17) O(1) 1.932 ? . .
H(17) C(2) 2.810 ? . .
H(17) C(20) 3.470 ? . 1_655
H(17) C(38) 3.280 ? . 2_555
H(17) H(1) 2.674 ? . .
H(17) H(9) 3.047 ? . 1_655
H(17) H(15) 1.551 ? . .
H(17) H(16) 1.551 ? . .
H(17) H(20) 3.524 ? . .
H(17) H(31) 2.862 ? . 1_655
H(17) H(32) 3.210 ? . 1_655
H(17) H(38) 3.300 ? . 1_655
H(17) H(55) 3.086 ? . 2_555
H(17) H(56) 2.889 ? . 2_555
H(17) H(57) 3.335 ? . 2_555
H(18) O(2) 2.993 ? . .
H(18) N(1) 1.959 ? . .
H(18) C(1) 2.038 ? . .
H(18) C(2) 3.386 ? . .
H(18) C(6) 2.638 ? . .
H(18) C(7) 2.882 ? . .
H(18) C(8) 2.944 ? . .
H(18) C(12) 2.734 ? . .
H(18) C(13) 2.810 ? . .
H(18) C(17) 3.439 ? . .
H(18) C(18) 3.102 ? . .
H(18) H(7) 2.363 ? . .
H(18) H(8) 3.091 ? . .
H(18) H(10) 2.259 ? . .
H(18) H(11) 3.464 ? . .
H(18) H(14) 3.580 ? . .
H(18) H(19) 1.551 ? . .
H(18) H(20) 2.598 ? . .
H(18) H(21) 3.562 ? . .
H(18) H(22) 2.361 ? . .
H(18) H(29) 3.092 ? . .
H(18) H(60) 3.210 ? . .
H(18) H(63) 3.073 ? . 2_455
H(19) O(1) 3.043 ? . .
H(19) N(1) 1.993 ? . .
H(19) C(1) 2.045 ? . .
H(19) C(2) 2.739 ? . .
H(19) C(6) 2.733 ? . .
H(19) C(7) 3.441 ? . .
H(19) C(12) 2.650 ? . .
H(19) C(13) 3.347 ? . .
H(19) C(17) 2.716 ? . .
H(19) C(38) 3.586 ? . 2_555
H(19) H(1) 2.832 ? . .
H(19) H(7) 2.848 ? . .
H(19) H(8) 2.736 ? . .
H(19) H(18) 1.551 ? . .
H(19) H(20) 2.184 ? . .
H(19) H(21) 3.490 ? . .
H(19) H(22) 2.979 ? . .
H(19) H(28) 2.837 ? . .
H(19) H(29) 2.284 ? . .
H(19) H(57) 2.704 ? . 2_555
H(19) H(60) 3.294 ? . .
H(20) O(1) 2.22(3) ? . .
H(20) C(1) 2.57(3) ? . .
H(20) C(2) 2.85(3) ? . .
H(20) C(7) 3.28(3) ? . .
H(20) C(9) 3.10(3) ? . .
H(20) C(10) 3.37(3) ? . .
H(20) C(11) 1.86(3) ? . .
H(20) C(12) 1.88(3) ? . .
H(20) C(13) 3.17(3) ? . .
H(20) C(17) 2.62(3) ? . .
H(20) C(18) 3.59(3) ? . .
H(20) C(34) 3.56(3) ? . 4_655
H(20) H(1) 3.48(4) ? . .
H(20) H(13) 2.659 ? . .
H(20) H(14) 2.998 ? . .
H(20) H(17) 3.524 ? . .
H(20) H(18) 2.598 ? . .
H(20) H(19) 2.184 ? . .
H(20) H(21) 2.163 ? . .
H(20) H(22) 3.431 ? . .
H(20) H(28) 2.478 ? . .
H(20) H(29) 2.963 ? . .
H(20) H(53) 2.632 ? . 4_655
H(21) O(3) 2.653 ? . .
H(21) N(1) 1.978 ? . .
H(21) C(11) 3.280 ? . .
H(21) C(13) 2.021 ? . .
H(21) C(14) 2.663 ? . .
H(21) C(15) 3.161 ? . .
H(21) C(16) 2.603 ? . .
H(21) C(17) 2.001 ? . .
H(21) C(18) 2.685 ? . .
H(21) H(3) 3.210 ? . 3_745
H(21) H(6) 2.891 ? . 3_745
H(21) H(18) 3.562 ? . .
H(21) H(19) 3.490 ? . .
H(21) H(20) 2.163 ? . .
H(21) H(22) 2.768 ? . .
H(21) H(23) 2.446 ? . .
H(21) H(26) 2.400 ? . .
H(21) H(27) 3.470 ? . .
H(21) H(28) 2.329 ? . .
H(21) H(29) 2.755 ? . .
H(21) H(53) 3.532 ? . 4_655
H(22) O(2) 2.493 ? . .
H(22) O(3) 3.134 ? . .
H(22) O(4) 2.457 ? . .
H(22) O(6) 3.134 ? . .
H(22) N(1) 2.684 ? . .
H(22) C(11) 2.829 ? . .
H(22) C(12) 2.034 ? . .
H(22) C(14) 2.053 ? . .
H(22) C(15) 2.719 ? . .
H(22) C(16) 3.243 ? . .
H(22) C(17) 2.669 ? . .
H(22) C(18) 2.009 ? . .
H(22) C(23) 2.784 ? . .
H(22) C(29) 3.193 ? . .
H(22) C(36) 3.182 ? . .
H(22) H(18) 2.361 ? . .
H(22) H(19) 2.979 ? . .
H(22) H(20) 3.431 ? . .
H(22) H(21) 2.768 ? . .
H(22) H(23) 2.779 ? . .
H(22) H(24) 3.588 ? . .
H(22) H(25) 2.573 ? . .
H(22) H(28) 3.528 ? . .
H(22) H(29) 2.469 ? . .
H(22) H(39) 2.765 ? . .
H(23) O(3) 2.541 ? . .
H(23) O(7) 2.909 ? . .
H(23) O(8) 3.353 ? . .
H(23) C(12) 2.675 ? . .
H(23) C(13) 2.027 ? . .
H(23) C(15) 2.010 ? . .
H(23) C(16) 2.663 ? . .
H(23) C(17) 3.206 ? . .
H(23) C(18) 2.690 ? . .
H(23) C(23) 2.037 ? . .
H(23) C(24) 2.508 ? . .
H(23) C(29) 3.347 ? . .
H(23) H(2) 3.529 ? . 3_745
H(23) H(3) 2.946 ? . 3_745
H(23) H(21) 2.446 ? . .
H(23) H(22) 2.779 ? . .
H(23) H(24) 2.304 ? . .
H(23) H(25) 2.770 ? . .
H(23) H(26) 2.487 ? . .
H(23) H(27) 3.528 ? . .
H(23) H(39) 2.432 ? . .
H(23) H(49) 3.506 ? . .
H(24) O(7) 2.685 ? . .
H(24) C(13) 3.352 ? . .
H(24) C(14) 2.052 ? . .
H(24) C(16) 2.051 ? . .
H(24) C(17) 3.319 ? . .
H(24) C(23) 2.752 ? . .
H(24) C(24) 3.035 ? . .
H(24) C(29) 3.102 ? . .
H(24) H(22) 3.588 ? . .
H(24) H(23) 2.304 ? . .
H(24) H(25) 1.551 ? . .
H(24) H(26) 2.325 ? . .
H(24) H(27) 2.349 ? . .
H(24) H(29) 3.524 ? . .
H(24) H(43) 3.433 ? . 2_545
H(24) H(47) 3.570 ? . 1_655
H(24) H(49) 2.607 ? . .
H(24) H(51) 3.535 ? . 1_655
H(25) O(4) 2.684 ? . .
H(25) O(5) 3.029 ? . .
H(25) O(6) 3.441 ? . .
H(25) C(12) 3.256 ? . .
H(25) C(13) 2.730 ? . .
H(25) C(14) 2.040 ? . .
H(25) C(16) 2.029 ? . .
H(25) C(17) 2.677 ? . .
H(25) C(23) 2.796 ? . .
H(25) C(29) 2.724 ? . .
H(25) C(36) 2.802 ? . .
H(25) H(22) 2.573 ? . .
H(25) H(23) 2.770 ? . .
H(25) H(24) 1.551 ? . .
H(25) H(26) 2.779 ? . .
H(25) H(27) 2.328 ? . .
H(25) H(28) 3.535 ? . .
H(25) H(29) 2.480 ? . .
H(25) H(39) 3.519 ? . .
H(25) H(49) 2.376 ? . .
H(25) H(51) 2.957 ? . 1_655
H(25) H(62) 3.104 ? . .
H(26) C(4) 3.354 ? . 3_745
H(26) C(12) 2.652 ? . .
H(26) C(13) 3.222 ? . .
H(26) C(14) 2.699 ? . .
H(26) C(15) 2.032 ? . .
H(26) C(17) 2.023 ? . .
H(26) C(28) 3.491 ? . 1_655
H(26) H(3) 3.386 ? . 3_745
H(26) H(4) 2.652 ? . 3_745
H(26) H(21) 2.400 ? . .
H(26) H(23) 2.487 ? . .
H(26) H(24) 2.325 ? . .
H(26) H(25) 2.779 ? . .
H(26) H(27) 1.551 ? . .
H(26) H(28) 2.338 ? . .
H(26) H(29) 2.773 ? . .
H(26) H(37) 3.521 ? . 1_655
H(26) H(47) 2.816 ? . 1_655
H(26) H(48) 3.463 ? . 1_655
H(27) C(12) 3.324 ? . .
H(27) C(14) 3.347 ? . .
H(27) C(15) 2.060 ? . .
H(27) C(17) 2.055 ? . .
H(27) C(28) 3.408 ? . 1_655
H(27) C(31) 3.427 ? . 1_655
H(27) C(32) 3.168 ? . 1_655
H(27) H(21) 3.470 ? . .
H(27) H(23) 3.528 ? . .
H(27) H(24) 2.349 ? . .
H(27) H(25) 2.328 ? . .
H(27) H(26) 1.551 ? . .
H(27) H(28) 2.339 ? . .
H(27) H(29) 2.342 ? . .
H(27) H(36) 3.420 ? . 1_655
H(27) H(47) 2.494 ? . 1_655
H(27) H(50) 3.137 ? . 1_655
H(27) H(51) 2.663 ? . 1_655
H(28) N(1) 2.707 ? . .
H(28) C(11) 3.275 ? . .
H(28) C(12) 2.050 ? . .
H(28) C(13) 3.331 ? . .
H(28) C(15) 3.325 ? . .
H(28) C(16) 2.053 ? . .
H(28) C(22) 3.166 ? . 1_655
H(28) H(19) 2.837 ? . .
H(28) H(20) 2.478 ? . .
H(28) H(21) 2.329 ? . .
H(28) H(22) 3.528 ? . .
H(28) H(25) 3.535 ? . .
H(28) H(26) 2.338 ? . .
H(28) H(27) 2.339 ? . .
H(28) H(29) 1.551 ? . .
H(28) H(36) 3.290 ? . 1_655
H(28) H(37) 3.175 ? . 1_655
H(28) H(38) 2.560 ? . 1_655
H(28) H(56) 3.559 ? . 2_555
H(29) N(1) 2.770 ? . .
H(29) C(11) 2.842 ? . .
H(29) C(12) 2.025 ? . .
H(29) C(13) 2.656 ? . .
H(29) C(14) 3.204 ? . .
H(29) C(15) 2.653 ? . .
H(29) C(16) 2.025 ? . .
H(29) H(18) 3.092 ? . .
H(29) H(19) 2.284 ? . .
H(29) H(20) 2.963 ? . .
H(29) H(21) 2.755 ? . .
H(29) H(22) 2.469 ? . .
H(29) H(24) 3.524 ? . .
H(29) H(25) 2.480 ? . .
H(29) H(26) 2.773 ? . .
H(29) H(27) 2.342 ? . .
H(29) H(28) 1.551 ? . .
H(29) H(57) 3.536 ? . 2_555
H(29) H(58) 3.415 ? . 2_555
H(29) H(61) 3.442 ? . .
H(30) O(3) 2.840 ? . .
H(30) O(5) 3.122 ? . 4_655
H(30) C(19) 2.026 ? . .
H(30) C(21) 2.425 ? . .
H(30) C(22) 3.240 ? . .
H(30) H(14) 3.027 ? . .
H(30) H(31) 1.551 ? . .
H(30) H(32) 1.551 ? . .
H(30) H(33) 2.611 ? . .
H(30) H(34) 3.330 ? . .
H(30) H(35) 2.236 ? . .
H(30) H(37) 3.504 ? . .
H(30) H(38) 3.405 ? . .
H(30) H(49) 3.504 ? . 4_655
H(30) H(54) 2.764 ? . 4_655
H(31) O(2) 3.485 ? . .
H(31) O(3) 3.203 ? . .
H(31) C(10) 3.270 ? . 1_455
H(31) C(19) 2.039 ? . .
H(31) C(21) 2.955 ? . .
H(31) C(22) 2.521 ? . .
H(31) H(15) 2.803 ? . 1_455
H(31) H(17) 2.862 ? . 1_455
H(31) H(30) 1.551 ? . .
H(31) H(32) 1.551 ? . .
H(31) H(33) 3.529 ? . .
H(31) H(35) 2.774 ? . .
H(31) H(36) 3.420 ? . .
H(31) H(37) 2.710 ? . .
H(31) H(38) 2.351 ? . .
H(31) H(52) 2.707 ? . 4_555
H(32) O(2) 2.485 ? . .
H(32) O(3) 2.427 ? . .
H(32) N(1) 3.588 ? . .
H(32) C(8) 3.494 ? . .
H(32) C(9) 3.306 ? . .
H(32) C(18) 2.627 ? . .
H(32) C(19) 2.025 ? . .
H(32) C(21) 3.202 ? . .
H(32) C(22) 2.946 ? . .
H(32) H(9) 2.987 ? . .
H(32) H(10) 3.266 ? . .
H(32) H(14) 2.368 ? . .
H(32) H(17) 3.210 ? . 1_455
H(32) H(30) 1.551 ? . .
H(32) H(31) 1.551 ? . .
H(32) H(33) 3.427 ? . .
H(32) H(35) 3.361 ? . .
H(32) H(36) 3.592 ? . .
H(32) H(37) 3.537 ? . .
H(32) H(38) 2.759 ? . .
H(32) H(54) 3.549 ? . 4_655
H(33) O(3) 2.291 ? . .
H(33) O(5) 3.456 ? . 4_655
H(33) C(2) 3.468 ? . 3_745
H(33) C(3) 3.282 ? . 3_745
H(33) C(19) 2.043 ? . .
H(33) C(20) 2.852 ? . .
H(33) C(22) 3.227 ? . .
H(33) H(1) 2.729 ? . 3_745
H(33) H(3) 2.482 ? . 3_745
H(33) H(6) 3.318 ? . 3_745
H(33) H(16) 3.342 ? . 3_745
H(33) H(30) 2.611 ? . .
H(33) H(31) 3.529 ? . .
H(33) H(32) 3.427 ? . .
H(33) H(34) 1.551 ? . .
H(33) H(35) 1.551 ? . .
H(33) H(36) 3.457 ? . .
H(33) H(37) 3.418 ? . .
H(33) H(55) 3.411 ? . 4_655
H(34) O(3) 2.730 ? . .
H(34) C(8) 3.371 ? . 3_645
H(34) C(19) 2.040 ? . .
H(34) C(20) 3.251 ? . .
H(34) C(22) 2.465 ? . .
H(34) H(1) 3.453 ? . 3_745
H(34) H(3) 3.373 ? . 3_745
H(34) H(9) 3.134 ? . 3_645
H(34) H(11) 2.740 ? . 3_645
H(34) H(16) 3.024 ? . 3_745
H(34) H(30) 3.330 ? . .
H(34) H(33) 1.551 ? . .
H(34) H(35) 1.551 ? . .
H(34) H(36) 2.585 ? . .
H(34) H(37) 2.355 ? . .
H(34) H(38) 3.380 ? . .
H(34) H(42) 3.318 ? . .
H(34) H(55) 3.403 ? . 4_655
H(35) O(3) 3.114 ? . .
H(35) O(5) 2.732 ? . 4_655
H(35) C(19) 2.042 ? . .
H(35) C(20) 2.488 ? . .
H(35) C(22) 2.896 ? . .
H(35) H(1) 3.569 ? . 3_745
H(35) H(5) 3.593 ? . 3_645
H(35) H(11) 2.906 ? . 3_645
H(35) H(30) 2.236 ? . .
H(35) H(31) 2.774 ? . .
H(35) H(32) 3.361 ? . .
H(35) H(33) 1.551 ? . .
H(35) H(34) 1.551 ? . .
H(35) H(36) 3.447 ? . .
H(35) H(37) 2.712 ? . .
H(35) H(38) 3.580 ? . .
H(35) H(55) 2.826 ? . 4_655
H(36) O(2) 3.003 ? . .
H(36) O(3) 2.435 ? . .
H(36) O(8) 2.989 ? . .
H(36) C(18) 2.889 ? . .
H(36) C(19) 2.013 ? . .
H(36) C(20) 3.270 ? . .
H(36) C(21) 2.824 ? . .
H(36) C(23) 3.494 ? . .
H(36) H(27) 3.420 ? . 1_455
H(36) H(28) 3.290 ? . 1_455
H(36) H(31) 3.420 ? . .
H(36) H(32) 3.592 ? . .
H(36) H(33) 3.457 ? . .
H(36) H(34) 2.585 ? . .
H(36) H(35) 3.447 ? . .
H(36) H(37) 1.551 ? . .
H(36) H(38) 1.551 ? . .
H(36) H(39) 2.698 ? . .
H(36) H(47) 3.165 ? . .
H(36) H(48) 3.386 ? . .
H(37) O(3) 3.206 ? . .
H(37) C(4) 3.519 ? . 3_645
H(37) C(5) 3.304 ? . 3_645
H(37) C(19) 2.028 ? . .
H(37) C(20) 2.900 ? . .
H(37) C(21) 2.520 ? . .
H(37) H(4) 2.971 ? . 3_645
H(37) H(5) 2.593 ? . 3_645
H(37) H(6) 3.592 ? . 3_645
H(37) H(11) 3.077 ? . 3_645
H(37) H(26) 3.521 ? . 1_455
H(37) H(28) 3.175 ? . 1_455
H(37) H(30) 3.504 ? . .
H(37) H(31) 2.710 ? . .
H(37) H(32) 3.537 ? . .
H(37) H(33) 3.418 ? . .
H(37) H(34) 2.355 ? . .
H(37) H(35) 2.712 ? . .
H(37) H(36) 1.551 ? . .
H(37) H(38) 1.551 ? . .
H(38) O(2) 2.625 ? . .
H(38) O(3) 2.833 ? . .
H(38) C(17) 3.467 ? . 1_455
H(38) C(18) 3.030 ? . .
H(38) C(19) 2.003 ? . .
H(38) C(20) 2.522 ? . .
H(38) C(21) 3.254 ? . .
H(38) H(17) 3.300 ? . 1_455
H(38) H(28) 2.560 ? . 1_455
H(38) H(30) 3.405 ? . .
H(38) H(31) 2.351 ? . .
H(38) H(32) 2.759 ? . .
H(38) H(34) 3.380 ? . .
H(38) H(35) 3.580 ? . .
H(38) H(36) 1.551 ? . .
H(38) H(37) 1.551 ? . .
H(38) H(56) 3.370 ? . 2_455
H(39) O(2) 2.896 ? . .
H(39) O(3) 2.885 ? . .
H(39) O(4) 2.551 ? . .
H(39) O(7) 3.117 ? . .
H(39) O(8) 2.312 ? . .
H(39) C(13) 2.554 ? . .
H(39) C(14) 2.044 ? . .
H(39) C(15) 3.347 ? . .
H(39) C(18) 2.461 ? . .
H(39) C(22) 3.471 ? . .
H(39) C(24) 2.021 ? . .
H(39) C(29) 2.027 ? . .
H(39) C(30) 2.690 ? . .
H(39) C(31) 2.812 ? . .
H(39) H(22) 2.765 ? . .
H(39) H(23) 2.432 ? . .
H(39) H(25) 3.519 ? . .
H(39) H(36) 2.698 ? . .
H(39) H(49) 2.784 ? . .
H(39) H(50) 2.397 ? . .
H(40) O(7) 2.705 ? . .
H(40) O(8) 2.840 ? . .
H(40) C(24) 3.073 ? . .
H(40) C(25) 2.021 ? . .
H(40) C(27) 2.528 ? . .
H(40) C(27) 3.409 ? . 2_545
H(40) C(28) 3.274 ? . .
H(40) C(28) 3.231 ? . 2_545
H(40) H(15) 3.507 ? . 3_745
H(40) H(16) 3.519 ? . 3_745
H(40) H(41) 1.551 ? . .
H(40) H(42) 1.551 ? . .
H(40) H(43) 2.357 ? . .
H(40) H(43) 3.429 ? . 2_545
H(40) H(44) 3.418 ? . .
H(40) H(44) 2.689 ? . 2_545
H(40) H(45) 2.744 ? . .
H(40) H(46) 2.345 ? . 2_545
H(40) H(47) 3.451 ? . 2_545
H(40) H(48) 3.400 ? . .
H(41) O(7) 3.280 ? . 2_445
H(41) O(8) 3.208 ? . .
H(41) C(25) 2.028 ? . .
H(41) C(27) 2.885 ? . .
H(41) C(28) 2.541 ? . .
H(41) H(12) 3.321 ? . 3_645
H(41) H(15) 3.342 ? . 3_745
H(41) H(16) 3.415 ? . 3_745
H(41) H(40) 1.551 ? . .
H(41) H(42) 1.551 ? . .
H(41) H(43) 2.680 ? . .
H(41) H(44) 3.504 ? . .
H(41) H(45) 3.511 ? . .
H(41) H(46) 2.750 ? . .
H(41) H(47) 3.433 ? . .
H(41) H(48) 2.378 ? . .
H(42) O(7) 3.118 ? . .
H(42) O(8) 2.435 ? . .
H(42) C(10) 3.187 ? . 3_745
H(42) C(24) 2.970 ? . .
H(42) C(25) 2.023 ? . .
H(42) C(27) 3.271 ? . .
H(42) C(28) 2.831 ? . .
H(42) H(15) 3.056 ? . 3_745
H(42) H(16) 2.497 ? . 3_745
H(42) H(34) 3.318 ? . .
H(42) H(40) 1.551 ? . .
H(42) H(41) 1.551 ? . .
H(42) H(43) 3.414 ? . .
H(42) H(44) 3.534 ? . 2_545
H(42) H(45) 3.586 ? . .
H(42) H(46) 3.465 ? . .
H(42) H(47) 3.453 ? . .
H(42) H(48) 2.596 ? . .
H(43) O(7) 3.470 ? . .
H(43) O(7) 3.021 ? . 2_445
H(43) O(8) 3.224 ? . .
H(43) C(25) 2.037 ? . .
H(43) C(26) 2.510 ? . .
H(43) C(28) 2.952 ? . .
H(43) H(2) 2.909 ? . 4_654
H(43) H(12) 3.484 ? . 4_654
H(43) H(24) 3.433 ? . 2_445
H(43) H(40) 2.357 ? . .
H(43) H(40) 3.429 ? . 2_445
H(43) H(41) 2.680 ? . .
H(43) H(42) 3.414 ? . .
H(43) H(44) 1.551 ? . .
H(43) H(45) 1.551 ? . .
H(43) H(46) 2.772 ? . .
H(43) H(46) 2.914 ? . 2_545
H(43) H(47) 3.534 ? . .
H(44) O(7) 3.570 ? . 2_445
H(44) O(8) 2.867 ? . .
H(44) C(24) 3.575 ? . .
H(44) C(25) 2.031 ? . .
H(44) C(26) 3.248 ? . .
H(44) C(26) 3.500 ? . 2_445
H(44) C(28) 2.438 ? . .
H(44) C(34) 3.567 ? . .
H(44) H(2) 3.224 ? . 4_654
H(44) H(13) 3.597 ? . 4_654
H(44) H(15) 3.480 ? . 4_654
H(44) H(40) 3.418 ? . .
H(44) H(40) 2.689 ? . 2_445
H(44) H(41) 3.504 ? . .
H(44) H(42) 3.534 ? . 2_445
H(44) H(43) 1.551 ? . .
H(44) H(45) 1.552 ? . .
H(44) H(46) 2.236 ? . .
H(44) H(47) 2.637 ? . .
H(44) H(48) 3.340 ? . .
H(45) O(7) 2.396 ? . .
H(45) O(8) 2.456 ? . .
H(45) C(9) 3.380 ? . 4_654
H(45) C(24) 2.578 ? . .
H(45) C(25) 2.026 ? . .
H(45) C(26) 2.930 ? . .
H(45) C(28) 3.203 ? . .
H(45) C(30) 3.511 ? . .
H(45) C(34) 3.565 ? . .
H(45) C(35) 3.191 ? . .
H(45) H(2) 3.319 ? . 4_654
H(45) H(12) 2.841 ? . 4_654
H(45) H(13) 3.056 ? . 4_654
H(45) H(40) 2.744 ? . .
H(45) H(41) 3.511 ? . .
H(45) H(42) 3.586 ? . .
H(45) H(43) 1.551 ? . .
H(45) H(44) 1.552 ? . .
H(45) H(46) 3.356 ? . .
H(45) H(46) 3.005 ? . 2_545
H(45) H(47) 3.435 ? . .
H(45) H(54) 3.264 ? . .
H(46) O(7) 2.932 ? . 2_445
H(46) O(8) 3.108 ? . .
H(46) C(25) 2.035 ? . .
H(46) C(26) 2.926 ? . .
H(46) C(26) 3.266 ? . 2_445
H(46) C(27) 2.484 ? . .
H(46) C(27) 3.318 ? . 2_445
H(46) H(12) 3.142 ? . 3_645
H(46) H(40) 2.345 ? . 2_445
H(46) H(41) 2.750 ? . .
H(46) H(42) 3.465 ? . .
H(46) H(43) 2.772 ? . .
H(46) H(43) 2.914 ? . 2_445
H(46) H(44) 2.236 ? . .
H(46) H(45) 3.356 ? . .
H(46) H(45) 3.005 ? . 2_445
H(46) H(47) 1.551 ? . .
H(46) H(48) 1.551 ? . .
H(47) O(8) 2.267 ? . .
H(47) C(16) 3.065 ? . 1_455
H(47) C(24) 3.576 ? . .
H(47) C(25) 2.031 ? . .
H(47) C(26) 3.235 ? . .
H(47) C(27) 2.861 ? . .
H(47) H(4) 3.331 ? . 3_645
H(47) H(24) 3.570 ? . 1_455
H(47) H(26) 2.816 ? . 1_455
H(47) H(27) 2.494 ? . 1_455
H(47) H(36) 3.165 ? . .
H(47) H(40) 3.451 ? . 2_445
H(47) H(41) 3.433 ? . .
H(47) H(42) 3.453 ? . .
H(47) H(43) 3.534 ? . .
H(47) H(44) 2.637 ? . .
H(47) H(45) 3.435 ? . .
H(47) H(46) 1.551 ? . .
H(47) H(48) 1.551 ? . .
H(48) O(8) 2.727 ? . .
H(48) C(4) 3.445 ? . 3_645
H(48) C(9) 3.395 ? . 3_645
H(48) C(25) 2.035 ? . .
H(48) C(26) 2.485 ? . .
H(48) C(27) 3.249 ? . .
H(48) H(4) 2.639 ? . 3_645
H(48) H(9) 3.406 ? . 3_645
H(48) H(12) 2.533 ? . 3_645
H(48) H(26) 3.463 ? . 1_455
H(48) H(36) 3.386 ? . .
H(48) H(40) 3.400 ? . .
H(48) H(41) 2.378 ? . .
H(48) H(42) 2.596 ? . .
H(48) H(44) 3.340 ? . .
H(48) H(46) 1.551 ? . .
H(48) H(47) 1.551 ? . .
H(49) O(4) 1.982 ? . .
H(49) O(5) 2.360 ? . .
H(49) O(7) 2.798 ? . .
H(49) C(14) 2.800 ? . .
H(49) C(15) 2.705 ? . .
H(49) C(23) 2.044 ? . .
H(49) C(24) 2.637 ? . .
H(49) C(30) 2.038 ? . .
H(49) C(31) 3.287 ? . .
H(49) C(35) 2.536 ? . .
H(49) C(36) 2.434 ? . .
H(49) H(23) 3.506 ? . .
H(49) H(24) 2.607 ? . .
H(49) H(25) 2.376 ? . .
H(49) H(30) 3.504 ? . 4_654
H(49) H(39) 2.784 ? . .
H(49) H(50) 3.567 ? . .
H(49) H(54) 2.315 ? . .
H(50) O(4) 2.862 ? . .
H(50) O(8) 3.454 ? . .
H(50) C(23) 2.955 ? . .
H(50) C(29) 2.670 ? . .
H(50) C(30) 2.019 ? . .
H(50) C(32) 2.026 ? . .
H(50) C(33) 3.226 ? . .
H(50) C(35) 3.214 ? . .
H(50) C(39) 2.931 ? . 2_455
H(50) H(27) 3.137 ? . 1_455
H(50) H(39) 2.397 ? . .
H(50) H(49) 3.567 ? . .
H(50) H(51) 2.341 ? . .
H(50) H(58) 2.463 ? . 2_455
H(50) H(59) 2.664 ? . 2_455
H(50) H(60) 3.247 ? . 2_455
H(51) C(15) 3.458 ? . 1_455
H(51) C(16) 3.365 ? . 1_455
H(51) C(30) 3.269 ? . .
H(51) C(31) 2.040 ? . .
H(51) C(33) 2.012 ? . .
H(51) C(34) 3.201 ? . .
H(51) C(40) 3.372 ? . 1_455
H(51) H(24) 3.535 ? . 1_455
H(51) H(25) 2.957 ? . 1_455
H(51) H(27) 2.663 ? . 1_455
H(51) H(50) 2.341 ? . .
H(51) H(52) 2.313 ? . .
H(51) H(58) 3.383 ? . 2_455
H(51) H(61) 3.377 ? . 1_455
H(51) H(62) 2.658 ? . 1_455
H(52) C(20) 3.541 ? . 4_554
H(52) C(31) 3.231 ? . .
H(52) C(32) 2.018 ? . .
H(52) C(34) 1.987 ? . .
H(52) C(35) 3.242 ? . .
H(52) H(5) 2.992 ? . 2_455
H(52) H(15) 2.788 ? . 4_654
H(52) H(31) 2.707 ? . 4_554
H(52) H(51) 2.313 ? . .
H(52) H(53) 2.285 ? . .
H(53) O(1) 2.786 ? . 4_654
H(53) N(1) 3.278 ? . 4_654
H(53) C(9) 3.355 ? . 4_654
H(53) C(10) 3.262 ? . 4_654
H(53) C(30) 3.248 ? . .
H(53) C(32) 3.209 ? . .
H(53) C(33) 1.996 ? . .
H(53) C(35) 2.044 ? . .
H(53) H(5) 3.459 ? . 2_455
H(53) H(6) 3.052 ? . 2_455
H(53) H(13) 2.568 ? . 4_654
H(53) H(14) 3.339 ? . 4_654
H(53) H(15) 2.825 ? . 4_654
H(53) H(20) 2.632 ? . 4_654
H(53) H(21) 3.532 ? . 4_654
H(53) H(52) 2.285 ? . .
H(53) H(54) 2.359 ? . .
H(54) O(5) 3.389 ? . .
H(54) C(9) 3.170 ? . 4_654
H(54) C(20) 3.565 ? . 4_654
H(54) C(29) 2.639 ? . .
H(54) C(30) 2.006 ? . .
H(54) C(31) 3.217 ? . .
H(54) C(33) 3.243 ? . .
H(54) C(34) 2.063 ? . .
H(54) H(12) 3.273 ? . 4_654
H(54) H(13) 2.920 ? . 4_654
H(54) H(14) 2.807 ? . 4_654
H(54) H(30) 2.764 ? . 4_654
H(54) H(32) 3.549 ? . 4_654
H(54) H(45) 3.264 ? . .
H(54) H(49) 2.315 ? . .
H(54) H(53) 2.359 ? . .
H(55) O(5) 2.682 ? . .
H(55) O(6) 2.849 ? . .
H(55) C(8) 3.377 ? . 2_555
H(55) C(21) 3.386 ? . 4_654
H(55) C(36) 3.027 ? . .
H(55) C(37) 2.026 ? . .
H(55) C(39) 3.269 ? . .
H(55) C(40) 2.503 ? . .
H(55) H(1) 2.889 ? . 2_455
H(55) H(9) 3.403 ? . 2_555
H(55) H(10) 3.030 ? . 2_555
H(55) H(11) 3.150 ? . 2_555
H(55) H(17) 3.086 ? . 2_455
H(55) H(33) 3.411 ? . 4_654
H(55) H(34) 3.403 ? . 4_654
H(55) H(35) 2.826 ? . 4_654
H(55) H(56) 1.551 ? . .
H(55) H(57) 1.551 ? . .
H(55) H(58) 3.400 ? . .
H(55) H(61) 3.397 ? . .
H(55) H(62) 2.720 ? . .
H(55) H(63) 2.315 ? . .
H(56) O(2) 2.685 ? . 2_555
H(56) O(6) 3.229 ? . .
H(56) C(37) 2.057 ? . .
H(56) C(39) 2.564 ? . .
H(56) C(40) 2.906 ? . .
H(56) H(1) 3.506 ? . 2_455
H(56) H(10) 3.175 ? . 2_555
H(56) H(17) 2.889 ? . 2_455
H(56) H(28) 3.559 ? . 2_455
H(56) H(38) 3.370 ? . 2_555
H(56) H(55) 1.551 ? . .
H(56) H(57) 1.551 ? . .
H(56) H(58) 2.396 ? . .
H(56) H(59) 2.767 ? . .
H(56) H(60) 3.458 ? . .
H(56) H(61) 3.532 ? . .
H(56) H(62) 3.528 ? . .
H(56) H(63) 2.687 ? . .
H(57) O(5) 3.096 ? . .
H(57) O(6) 2.449 ? . .
H(57) C(2) 3.401 ? . 2_455
H(57) C(11) 3.552 ? . 2_455
H(57) C(36) 2.927 ? . .
H(57) C(37) 2.026 ? . .
H(57) C(39) 2.852 ? . .
H(57) C(40) 3.255 ? . .
H(57) H(1) 2.653 ? . 2_455
H(57) H(8) 3.148 ? . 2_455
H(57) H(17) 3.335 ? . 2_455
H(57) H(19) 2.704 ? . 2_455
H(57) H(29) 3.536 ? . 2_455
H(57) H(55) 1.551 ? . .
H(57) H(56) 1.551 ? . .
H(57) H(58) 2.620 ? . .
H(57) H(59) 3.479 ? . .
H(57) H(60) 3.479 ? . .
H(57) H(62) 3.563 ? . .
H(57) H(63) 3.386 ? . .
H(58) O(6) 2.722 ? . .
H(58) C(31) 3.166 ? . 2_555
H(58) C(37) 2.020 ? . .
H(58) C(38) 2.490 ? . .
H(58) C(40) 3.235 ? . .
H(58) H(29) 3.415 ? . 2_455
H(58) H(50) 2.463 ? . 2_555
H(58) H(51) 3.383 ? . 2_555
H(58) H(55) 3.400 ? . .
H(58) H(56) 2.396 ? . .
H(58) H(57) 2.620 ? . .
H(58) H(59) 1.551 ? . .
H(58) H(60) 1.551 ? . .
H(58) H(61) 3.332 ? . .
H(58) H(61) 2.827 ? . 2_455
H(58) H(63) 3.582 ? . .
H(59) O(2) 3.304 ? . 2_555
H(59) O(4) 2.793 ? . 2_555
H(59) O(6) 3.108 ? . .
H(59) O(6) 3.217 ? . 2_555
H(59) C(31) 3.307 ? . 2_555
H(59) C(36) 3.440 ? . 2_555
H(59) C(37) 2.032 ? . .
H(59) C(38) 2.926 ? . .
H(59) C(40) 2.482 ? . .
H(59) H(50) 2.664 ? . 2_555
H(59) H(56) 2.767 ? . .
H(59) H(57) 3.479 ? . .
H(59) H(58) 1.551 ? . .
H(59) H(60) 1.551 ? . .
H(59) H(61) 2.242 ? . .
H(59) H(62) 3.359 ? . .
H(59) H(63) 2.756 ? . .
H(60) O(6) 2.270 ? . .
H(60) C(36) 3.562 ? . .
H(60) C(37) 2.020 ? . .
H(60) C(38) 3.248 ? . .
H(60) C(40) 2.841 ? . .
H(60) C(40) 3.588 ? . 2_455
H(60) H(7) 3.112 ? . .
H(60) H(8) 3.549 ? . .
H(60) H(18) 3.210 ? . .
H(60) H(19) 3.294 ? . .
H(60) H(50) 3.247 ? . 2_555
H(60) H(56) 3.458 ? . .
H(60) H(57) 3.479 ? . .
H(60) H(58) 1.551 ? . .
H(60) H(59) 1.551 ? . .
H(60) H(61) 2.617 ? . .
H(60) H(61) 2.910 ? . 2_455
H(60) H(62) 3.422 ? . .
H(60) H(63) 3.509 ? . .
H(60) H(63) 3.471 ? . 2_455
H(61) O(6) 2.839 ? . .
H(61) O(6) 3.217 ? . 2_555
H(61) C(36) 3.510 ? . .
H(61) C(37) 2.029 ? . .
H(61) C(38) 3.248 ? . .
H(61) C(39) 2.428 ? . .
H(61) C(39) 3.251 ? . 2_555
H(61) H(29) 3.442 ? . .
H(61) H(51) 3.377 ? . 1_655
H(61) H(55) 3.397 ? . .
H(61) H(56) 3.532 ? . .
H(61) H(58) 3.332 ? . .
H(61) H(58) 2.827 ? . 2_555
H(61) H(59) 2.242 ? . .
H(61) H(60) 2.617 ? . .
H(61) H(60) 2.910 ? . 2_555
H(61) H(62) 1.551 ? . .
H(61) H(63) 1.551 ? . .
H(62) O(5) 2.343 ? . .
H(62) O(6) 2.427 ? . .
H(62) C(32) 3.427 ? . 1_655
H(62) C(36) 2.500 ? . .
H(62) C(37) 2.025 ? . .
H(62) C(38) 2.924 ? . .
H(62) C(39) 3.194 ? . .
H(62) H(7) 3.559 ? . 2_555
H(62) H(25) 3.104 ? . .
H(62) H(51) 2.658 ? . 1_655
H(62) H(55) 2.720 ? . .
H(62) H(56) 3.528 ? . .
H(62) H(57) 3.563 ? . .
H(62) H(59) 3.359 ? . .
H(62) H(60) 3.422 ? . .
H(62) H(61) 1.551 ? . .
H(62) H(63) 1.551 ? . .
H(63) O(2) 3.568 ? . 2_555
H(63) O(5) 3.414 ? . .
H(63) O(6) 3.194 ? . .
H(63) C(8) 3.170 ? . 2_555
H(63) C(37) 2.028 ? . .
H(63) C(38) 2.488 ? . .
H(63) C(39) 2.929 ? . .
H(63) H(7) 2.759 ? . 2_555
H(63) H(10) 2.501 ? . 2_555
H(63) H(11) 2.995 ? . 2_555
H(63) H(18) 3.073 ? . 2_555
H(63) H(55) 2.315 ? . .
H(63) H(56) 2.687 ? . .
H(63) H(57) 3.386 ? . .
H(63) H(58) 3.582 ? . .
H(63) H(59) 2.756 ? . .
H(63) H(60) 3.509 ? . .
H(63) H(60) 3.471 ? . 2_555
H(63) H(61) 1.551 ? . .
H(63) H(62) 1.551 ? . .

loop_
_geom_torsion_atom_site_label_1
_geom_torsion_atom_site_label_2
_geom_torsion_atom_site_label_3
_geom_torsion_atom_site_label_4
_geom_torsion
_geom_torsion_publ_flag
_geom_torsion_site_symmetry_1
_geom_torsion_site_symmetry_2
_geom_torsion_site_symmetry_3
_geom_torsion_site_symmetry_4
C(10) O(1) C(2) C(1) 167.8(3) ? . . . .
C(10) O(1) C(2) C(3) -76.9(4) ? . . . .
C(18) O(3) C(19) C(20) -66.1(3) ? . . . .
C(18) O(3) C(19) C(21) 177.6(2) ? . . . .
C(18) O(3) C(19) C(22) 59.9(4) ? . . . .
C(19) O(3) C(18) O(2) 0.9(4) ? . . . .
C(19) O(3) C(18) C(13) -178.8(2) ? . . . .
C(29) O(4) C(36) O(5) 5.8(5) ? . . . .
C(29) O(4) C(36) O(6) -172.5(2) ? . . . .
C(36) O(4) C(29) C(23) 142.0(2) ? . . . .
C(36) O(4) C(29) C(30) -95.1(3) ? . . . .
C(36) O(6) C(37) C(38) 64.6(4) ? . . . .
C(36) O(6) C(37) C(39) -175.8(3) ? . . . .
C(36) O(6) C(37) C(40) -59.0(4) ? . . . .
C(37) O(6) C(36) O(4) 175.5(2) ? . . . .
C(37) O(6) C(36) O(5) -2.8(5) ? . . . .
C(24) O(8) C(25) C(26) 66.2(3) ? . . . .
C(24) O(8) C(25) C(27) -58.6(3) ? . . . .
C(24) O(8) C(25) C(28) -175.6(2) ? . . . .
C(25) O(8) C(24) O(7) -4.1(5) ? . . . .
C(25) O(8) C(24) C(23) 173.2(2) ? . . . .
C(11) N(1) C(12) C(13) -69.3(3) ? . . . .
C(11) N(1) C(12) C(17) 56.9(4) ? . . . .
C(12) N(1) C(11) C(1) -171.9(2) ? . . . .
C(2) C(1) C(6) C(5) -72.8(3) ? . . . .
C(6) C(1) C(2) O(1) -164.8(2) ? . . . .
C(6) C(1) C(2) C(3) 74.2(3) ? . . . .
C(2) C(1) C(7) C(4) 51.9(3) ? . . . .
C(2) C(1) C(7) C(8) 171.3(3) ? . . . .
C(2) C(1) C(7) C(9) -64.1(3) ? . . . .
C(7) C(1) C(2) O(1) 90.4(3) ? . . . .
C(7) C(1) C(2) C(3) -30.6(3) ? . . . .
C(2) C(1) C(11) N(1) 71.6(4) ? . . . .
C(11) C(1) C(2) O(1) -44.4(4) ? . . . .
C(11) C(1) C(2) C(3) -165.4(2) ? . . . .
C(6) C(1) C(7) C(4) -54.3(3) ? . . . .
C(6) C(1) C(7) C(8) 65.1(3) ? . . . .
C(6) C(1) C(7) C(9) -170.3(3) ? . . . .
C(7) C(1) C(6) C(5) 34.4(4) ? . . . .
C(6) C(1) C(11) N(1) -172.0(3) ? . . . .
C(11) C(1) C(6) C(5) 162.5(3) ? . . . .
C(7) C(1) C(11) N(1) -55.5(4) ? . . . .
C(11) C(1) C(7) C(4) -175.5(3) ? . . . .
C(11) C(1) C(7) C(8) -56.1(4) ? . . . .
C(11) C(1) C(7) C(9) 68.5(4) ? . . . .
O(1) C(2) C(3) C(4) -125.0(3) ? . . . .
C(1) C(2) C(3) C(4) -4.1(3) ? . . . .
C(2) C(3) C(4) C(5) -70.9(3) ? . . . .
C(2) C(3) C(4) C(7) 37.9(3) ? . . . .
C(3) C(4) C(5) C(6) 72.1(4) ? . . . .
C(3) C(4) C(7) C(1) -54.5(3) ? . . . .
C(3) C(4) C(7) C(8) -173.7(3) ? . . . .
C(3) C(4) C(7) C(9) 65.3(3) ? . . . .
C(5) C(4) C(7) C(1) 56.6(3) ? . . . .
C(5) C(4) C(7) C(8) -62.6(4) ? . . . .
C(5) C(4) C(7) C(9) 176.4(3) ? . . . .
C(7) C(4) C(5) C(6) -36.2(4) ? . . . .
C(4) C(5) C(6) C(1) 0.6(4) ? . . . .
N(1) C(12) C(13) C(14) -174.3(2) ? . . . .
N(1) C(12) C(13) C(18) -49.7(3) ? . . . .
N(1) C(12) C(17) C(16) 175.1(2) ? . . . .
C(13) C(12) C(17) C(16) -58.9(3) ? . . . .
C(17) C(12) C(13) C(14) 56.4(3) ? . . . .
C(17) C(12) C(13) C(18) -179.1(2) ? . . . .
C(12) C(13) C(14) C(15) -54.1(3) ? . . . .
C(12) C(13) C(14) C(23) 176.3(2) ? . . . .
C(12) C(13) C(18) O(2) 112.5(3) ? . . . .
C(12) C(13) C(18) O(3) -67.8(3) ? . . . .
C(14) C(13) C(18) O(2) -123.4(3) ? . . . .
C(14) C(13) C(18) O(3) 56.2(3) ? . . . .
C(18) C(13) C(14) C(15) -177.9(2) ? . . . .
C(18) C(13) C(14) C(23) 52.4(3) ? . . . .
C(13) C(14) C(15) C(16) 54.3(3) ? . . . .
C(13) C(14) C(23) C(24) -149.0(2) ? . . . .
C(13) C(14) C(23) C(29) 88.4(3) ? . . . .
C(15) C(14) C(23) C(24) 83.4(3) ? . . . .
C(15) C(14) C(23) C(29) -39.2(3) ? . . . .
C(23) C(14) C(15) C(16) -177.3(2) ? . . . .
C(14) C(15) C(16) C(17) -56.6(3) ? . . . .
C(15) C(16) C(17) C(12) 58.8(3) ? . . . .
C(14) C(23) C(24) O(7) -58.0(4) ? . . . .
C(14) C(23) C(24) O(8) 124.6(2) ? . . . .
C(14) C(23) C(29) O(4) -56.1(3) ? . . . .
C(14) C(23) C(29) C(30) -176.9(2) ? . . . .
C(24) C(23) C(29) O(4) 179.3(2) ? . . . .
C(24) C(23) C(29) C(30) 58.4(3) ? . . . .
C(29) C(23) C(24) O(7) 69.3(4) ? . . . .
C(29) C(23) C(24) O(8) -108.1(2) ? . . . .
O(4) C(29) C(30) C(31) -59.3(3) ? . . . .
O(4) C(29) C(30) C(35) 122.4(3) ? . . . .
C(23) C(29) C(30) C(31) 59.0(3) ? . . . .
C(23) C(29) C(30) C(35) -119.3(3) ? . . . .
C(29) C(30) C(31) C(32) -178.8(3) ? . . . .
C(29) C(30) C(35) C(34) 178.3(3) ? . . . .
C(31) C(30) C(35) C(34) -0.1(4) ? . . . .
C(35) C(30) C(31) C(32) -0.4(5) ? . . . .
C(30) C(31) C(32) C(33) -0.1(5) ? . . . .
C(31) C(32) C(33) C(34) 1.2(7) ? . . . .
C(32) C(33) C(34) C(35) -1.6(7) ? . . . .
C(33) C(34) C(35) C(30) 1.1(6) ? . . . .

loop_
_cod_related_entry_id
_cod_related_entry_database
_cod_related_entry_code
1 ChemSpider 30659222
